data_7104609
loop_
_publ_author_name
'Kocak, F Sanem'
'Zavalij, Peter Y'
'Lam, Yiu-Fai'
'Eichhorn, Bryan W'

_publ_section_title
;
 Substituent-dependent exchange mechanisms in highly fluxional RSn9(3-)
 anions.
;
_journal_issue 28
_journal_name_full 'Chemical communications (Cambridge, England)'
_journal_page_first 4197
_journal_page_last 4199
_journal_paper_doi 10.1039/b905239a
_journal_volume 34
_journal_year 2009
_chemical_formula_moiety '3(C18 H36 K N2 O6), (C18 H33 Sn10), 2(C5 H5 N)'
_chemical_formula_sum 'C82 H151 K3 N8 O18 Sn10'
_chemical_formula_weight 2841.31
_chemical_name_common 'tricyclohexyl-tin nona-tin cluster'
_chemical_name_systematic
;
tricyclohexyl-tin nona-tin cluster
;
_space_group_IT_number 2
_symmetry_cell_setting triclinic
_symmetry_space_group_name_Hall '-P 1'
_symmetry_space_group_name_H-M 'P -1'
_atom_sites_solution_hydrogens geom
_atom_sites_solution_primary direct
_atom_sites_solution_secondary difmap
_audit_creation_method 'SHELXL-97 & ZCIF'
_cell_angle_alpha 87.6396(7)
_cell_angle_beta 86.0525(7)
_cell_angle_gamma 76.5340(6)
_cell_formula_units_Z 2
_cell_length_a 14.3311(6)
_cell_length_b 15.2882(6)
_cell_length_c 25.5544(10)
_cell_measurement_reflns_used 56258
_cell_measurement_temperature 150(2)
_cell_measurement_theta_max 31.0
_cell_measurement_theta_min 2.2
_cell_volume 5430.2(4)
_computing_cell_refinement Apex2
_computing_data_collection 'Apex2 (Bruker, 2005)'
_computing_data_reduction Apex2
_computing_molecular_graphics 'XSHEL (Bruker, 2004)'
_computing_publication_material SHELXL-97
_computing_structure_refinement 'SHELXL-97 (Sheldrick, 1997)'
_computing_structure_solution 'SHELXS-97 (Sheldrick, 1990)'
_diffrn_ambient_temperature 150(2)
_diffrn_detector 'CCD area detector'
_diffrn_detector_area_resol_mean 11.198
_diffrn_detector_type 'Bruker Smart Apex II'
_diffrn_measured_fraction_theta_full 0.998
_diffrn_measured_fraction_theta_max 0.998
_diffrn_measurement_details 610,610,610,1200,1200
_diffrn_measurement_device_type 'three-circle diffractometer'
_diffrn_measurement_method '\w and \f scans'
_diffrn_measurement_specimen_support 'glass capillary'
_diffrn_orient_matrix_type standard
_diffrn_orient_matrix_UB_11 0.0088464
_diffrn_orient_matrix_UB_12 -0.0031902
_diffrn_orient_matrix_UB_13 0.0385642
_diffrn_orient_matrix_UB_21 0.0145546
_diffrn_orient_matrix_UB_22 -0.0671877
_diffrn_orient_matrix_UB_23 -0.0006432
_diffrn_orient_matrix_UB_31 0.0698379
_diffrn_orient_matrix_UB_32 -0.0015758
_diffrn_orient_matrix_UB_33 -0.0072138
_diffrn_radiation_monochromator graphite
_diffrn_radiation_source 'fine-focus sealed tube'
_diffrn_radiation_type MoK\a
_diffrn_radiation_wavelength 0.71073
_diffrn_reflns_av_R_equivalents 0.0273
_diffrn_reflns_av_sigmaI/netI 0.0227
_diffrn_reflns_limit_h_max 18
_diffrn_reflns_limit_h_min -18
_diffrn_reflns_limit_k_max 19
_diffrn_reflns_limit_k_min -19
_diffrn_reflns_limit_l_max 33
_diffrn_reflns_limit_l_min -33
_diffrn_reflns_number 95384
_diffrn_reflns_theta_full 27.50
_diffrn_reflns_theta_max 27.50
_diffrn_reflns_theta_min 2.29
_diffrn_source_current 30.00
_diffrn_source_voltage 50.00
_diffrn_standards_decay_% 0
_exptl_absorpt_coefficient_mu 2.432
_exptl_absorpt_correction_T_max 0.864
_exptl_absorpt_correction_T_min 0.353
_exptl_absorpt_correction_type multi-scan
_exptl_absorpt_process_details 'SADABS (Sheldrick, 1996)'
_exptl_crystal_colour red
_exptl_crystal_density_diffrn 1.738
_exptl_crystal_description plate
_exptl_crystal_F_000 2800
_exptl_crystal_id 'Eichhorn/Kocak Sn1 232'
_exptl_crystal_size_max 0.46
_exptl_crystal_size_mid 0.44
_exptl_crystal_size_min 0.06
_refine_diff_density_max 1.616
_refine_diff_density_min -1.011
_refine_diff_density_rms 0.099
_refine_ls_extinction_method none
_refine_ls_goodness_of_fit_ref 0.999
_refine_ls_hydrogen_treatment constr
_refine_ls_matrix_type full
_refine_ls_number_parameters 1575
_refine_ls_number_reflns 24905
_refine_ls_number_restraints 1783
_refine_ls_restrained_S_all 1.063
_refine_ls_R_factor_all 0.0460
_refine_ls_R_factor_gt 0.0348
_refine_ls_shift/su_max 0.002
_refine_ls_shift/su_mean 0.000
_refine_ls_structure_factor_coef Fsqd
_refine_ls_weighting_details 'w=1/[\s^2^(Fo^2^)+(0.02P)^2^+1.888P], P=(max(Fo^2^,0)+2Fc^2^)/3'
_refine_ls_weighting_scheme calc
_refine_ls_wR_factor_gt 0.0750
_refine_ls_wR_factor_ref 0.0799
_reflns_number_gt 20634
_reflns_number_total 24905
_reflns_threshold_expression >2sigma(I)
_cod_data_source_file b905239a.txt
_cod_data_source_block 1667
_cod_depositor_comments
;
The following automatic conversions were performed:
'_symmetry_cell_setting' value 'Triclinic' changed to 'triclinic'
according to '/home/saulius/struct/CIF-dictionaries/cif_core.dic'
dictionary named 'cif_core.dic' version 2.4.1 from 2010-06-29.

Automatic conversion script
Id: cif_fix_enum 1527 2010-12-29 10:47:43Z saulius 
;
_cod_original_sg_symbol_H-M P-1
_cod_database_code 7104609
_diffrn_measurement_frame_width-ccd -0.3
_diffrn_measurement_total_frames-ccd 4230
_diffrn_measurement_frame_time-ccd 13
_diffrn_measurement_total_time-ccd 23.5
_diffrn_detector_distance-ccd 5.200
_diffrn_measurement_frame_size-ccd 512

loop_
_symmetry_equiv_pos_as_xyz
'x, y, z'
'-x, -y, -z'

loop_
_atom_site_label
_atom_site_type_symbol
_atom_site_fract_x
_atom_site_fract_y
_atom_site_fract_z
_atom_site_U_iso_or_equiv
_atom_site_adp_type
_atom_site_occupancy
_atom_site_symmetry_multiplicity
_atom_site_calc_flag
_atom_site_refinement_flags
_atom_site_disorder_assembly
_atom_site_disorder_group
Sn1 Sn 0.20454(2) 0.29643(2) 0.195655(11) 0.04129(7) Uani 1 1 d . . .
Sn2 Sn 0.05824(3) 0.20325(2) 0.232357(13) 0.04668(8) Uani 1 1 d . . .
Sn3 Sn 0.24010(3) 0.083392(19) 0.270079(12) 0.04633(8) Uani 1 1 d . . .
Sn4 Sn 0.37943(2) 0.19909(2) 0.241662(13) 0.04852(8) Uani 1 1 d . . .
Sn5 Sn 0.05508(2) 0.37648(2) 0.280245(14) 0.04547(8) Uani 1 1 d . . .
Sn6 Sn 0.09240(2) 0.18634(2) 0.346874(12) 0.04466(8) Uani 1 1 d . . .
Sn7 Sn 0.30618(2) 0.18740(2) 0.352298(12) 0.04455(8) Uani 1 1 d . . .
Sn8 Sn 0.28048(2) 0.373613(18) 0.287381(11) 0.03583(6) Uani 1 1 d . . .
Sn9 Sn 0.15164(3) 0.34813(2) 0.378451(12) 0.04737(8) Uani 1 1 d . . .
Sn10 Sn 0.149001(19) 0.486077(17) 0.165067(11) 0.03344(6) Uani 1 1 d . . .
C11 C 0.0242(3) 0.5046(3) 0.11560(17) 0.0365(8) Uani 1 1 d . . .
H11 H 0.0340 0.5467 0.0858 0.044 Uiso 1 1 calc R . .
C12 C -0.0706(3) 0.5457(3) 0.1446(2) 0.0547(13) Uani 1 1 d . . .
H12A H -0.0689 0.6064 0.1560 0.066 Uiso 1 1 calc R . .
H12B H -0.0784 0.5085 0.1766 0.066 Uiso 1 1 calc R . .
C13 C -0.1572(4) 0.5533(3) 0.1118(3) 0.0670(16) Uani 1 1 d . . .
H13A H -0.2169 0.5758 0.1339 0.080 Uiso 1 1 calc R . .
H13B H -0.1546 0.5974 0.0826 0.080 Uiso 1 1 calc R . .
C14 C -0.1599(3) 0.4636(3) 0.0897(2) 0.0473(10) Uani 1 1 d . . .
H14A H -0.1703 0.4213 0.1187 0.057 Uiso 1 1 calc R . .
H14B H -0.2141 0.4718 0.0665 0.057 Uiso 1 1 calc R . .
C15 C -0.0666(4) 0.4246(4) 0.0588(2) 0.0583(13) Uani 1 1 d . . .
H15C H -0.0595 0.4641 0.0278 0.070 Uiso 1 1 calc R . .
H15D H -0.0682 0.3647 0.0461 0.070 Uiso 1 1 calc R . .
C16 C 0.0187(3) 0.4158(3) 0.0923(2) 0.0498(11) Uani 1 1 d . . .
H16A H 0.0786 0.3925 0.0706 0.060 Uiso 1 1 calc R . .
H16B H 0.0145 0.3715 0.1212 0.060 Uiso 1 1 calc R . .
C21 C 0.2682(3) 0.5004(3) 0.10742(17) 0.0394(9) Uani 1 1 d . . .
H21 H 0.2617 0.5660 0.0992 0.047 Uiso 1 1 calc R . .
C22 C 0.3656(3) 0.4636(4) 0.1303(2) 0.0583(13) Uani 1 1 d . . .
H22C H 0.3698 0.4007 0.1428 0.070 Uiso 1 1 calc R . .
H22D H 0.3706 0.4994 0.1610 0.070 Uiso 1 1 calc R . .
C23 C 0.4505(4) 0.4662(4) 0.0904(2) 0.0650(15) Uani 1 1 d . . .
H23A H 0.4513 0.5295 0.0812 0.078 Uiso 1 1 calc R . .
H23B H 0.5116 0.4379 0.1065 0.078 Uiso 1 1 calc R . .
C24 C 0.4432(4) 0.4178(4) 0.0418(2) 0.0591(14) Uani 1 1 d . . .
H24A H 0.4481 0.3533 0.0505 0.071 Uiso 1 1 calc R . .
H24B H 0.4973 0.4226 0.0164 0.071 Uiso 1 1 calc R . .
C25 C 0.3493(3) 0.4569(3) 0.0170(2) 0.0524(11) Uani 1 1 d . . .
H25A H 0.3449 0.4222 -0.0142 0.063 Uiso 1 1 calc R . .
H25B H 0.3468 0.5200 0.0055 0.063 Uiso 1 1 calc R . .
C26 C 0.2642(3) 0.4539(3) 0.05633(19) 0.0486(11) Uani 1 1 d . . .
H26A H 0.2037 0.4829 0.0399 0.058 Uiso 1 1 calc R . .
H26B H 0.2628 0.3903 0.0644 0.058 Uiso 1 1 calc R . .
C31 C 0.1145(3) 0.6168(3) 0.20506(18) 0.0449(10) Uani 1 1 d U . .
H31 H 0.0428 0.6301 0.2102 0.054 Uiso 1 1 calc R . .
C32 C 0.1441(7) 0.6204(4) 0.2575(3) 0.109(3) Uani 1 1 d U . .
H32A H 0.2150 0.6006 0.2570 0.131 Uiso 1 1 calc R . .
H32B H 0.1170 0.5774 0.2803 0.131 Uiso 1 1 calc R . .
C33 C 0.1133(7) 0.7135(4) 0.2816(3) 0.108(3) Uani 1 1 d U . .
H33A H 0.0424 0.7303 0.2871 0.130 Uiso 1 1 calc R . .
H33B H 0.1410 0.7118 0.3162 0.130 Uiso 1 1 calc R . .
C34 C 0.1467(5) 0.7836(4) 0.2461(3) 0.0806(19) Uani 1 1 d U . .
H34A H 0.1266 0.8436 0.2619 0.097 Uiso 1 1 calc R . .
H34B H 0.2177 0.7681 0.2405 0.097 Uiso 1 1 calc R . .
C35 C 0.1021(7) 0.7837(4) 0.1962(3) 0.096(2) Uani 1 1 d U . .
H35A H 0.1218 0.8291 0.1719 0.115 Uiso 1 1 calc R . .
H35B H 0.0313 0.8011 0.2024 0.115 Uiso 1 1 calc R . .
C36 C 0.1308(7) 0.6907(4) 0.1706(2) 0.093(2) Uani 1 1 d U . .
H36A H 0.0938 0.6927 0.1391 0.111 Uiso 1 1 calc R . .
H36B H 0.1998 0.6785 0.1588 0.111 Uiso 1 1 calc R . .
K1 K 0.24756(7) 0.98645(6) 0.97298(4) 0.03812(19) Uani 1 1 d . . .
N1A N 0.2476(3) 0.8003(2) 0.94213(13) 0.0431(8) Uani 1 1 d DU . .
C11A C 0.2171(4) 0.7513(3) 0.98831(18) 0.0546(12) Uani 1 1 d DU . .
H11A H 0.2294 0.6867 0.9802 0.066 Uiso 1 1 calc R . .
H11B H 0.1469 0.7734 0.9954 0.066 Uiso 1 1 calc R . .
C12A C 0.2667(4) 0.7605(3) 1.03699(18) 0.0559(13) Uani 1 1 d DU . .
H12C H 0.2476 0.7211 1.0655 0.067 Uiso 1 1 calc R . .
H12D H 0.3372 0.7417 1.0300 0.067 Uiso 1 1 calc R . .
O13A O 0.2410(2) 0.85127(19) 1.05272(11) 0.0454(7) Uani 1 1 d DU . .
C14A C 0.2926(4) 0.8635(3) 1.09696(18) 0.0559(13) Uani 1 1 d DU . .
H14C H 0.3620 0.8533 1.0867 0.067 Uiso 1 1 calc R . .
H14D H 0.2839 0.8194 1.1253 0.067 Uiso 1 1 calc R . .
C15A C 0.2563(4) 0.9558(3) 1.11599(17) 0.0554(12) Uani 1 1 d DU . .
H15A H 0.1863 0.9666 1.1250 0.067 Uiso 1 1 calc R . .
H15B H 0.2884 0.9631 1.1481 0.067 Uiso 1 1 calc R . .
O16A O 0.2745(3) 1.0190(2) 1.07691(12) 0.0513(8) Uani 1 1 d DU . .
C17A C 0.2404(5) 1.1086(3) 1.0943(2) 0.0626(14) Uani 1 1 d DU . .
H17A H 0.2620 1.1136 1.1298 0.075 Uiso 1 1 calc R . .
H17B H 0.1693 1.1248 1.0961 0.075 Uiso 1 1 calc R . .
C18A C 0.2789(5) 1.1714(3) 1.0566(2) 0.0715(17) Uani 1 1 d DU . .
H18A H 0.2610 1.2327 1.0708 0.086 Uiso 1 1 calc R . .
H18B H 0.3500 1.1525 1.0539 0.086 Uiso 1 1 calc R . .
C21A C 0.3453(4) 0.7551(3) 0.9228(2) 0.0552(12) Uani 1 1 d DU . .
H21A H 0.3417 0.7010 0.9038 0.066 Uiso 1 1 calc R . .
H21B H 0.3844 0.7346 0.9533 0.066 Uiso 1 1 calc R . .
C22A C 0.3950(4) 0.8113(3) 0.8877(2) 0.0548(12) Uani 1 1 d DU . .
H22A H 0.4574 0.7744 0.8738 0.066 Uiso 1 1 calc R . .
H22B H 0.3555 0.8343 0.8576 0.066 Uiso 1 1 calc R . .
O23A O 0.4109(2) 0.8856(2) 0.91595(13) 0.0541(8) Uani 1 1 d DU . .
C24A C 0.4626(4) 0.9374(4) 0.8841(2) 0.0735(18) Uani 1 1 d DU . .
H24C H 0.4263 0.9614 0.8530 0.088 Uiso 1 1 calc R . .
H24D H 0.5253 0.8991 0.8717 0.088 Uiso 1 1 calc R . .
C25A C 0.4789(4) 1.0139(5) 0.9146(3) 0.088(2) Uani 1 1 d DU . .
H25C H 0.5122 0.9902 0.9467 0.105 Uiso 1 1 calc R . .
H25D H 0.5201 1.0471 0.8931 0.105 Uiso 1 1 calc R . .
O26A O 0.3888(3) 1.0729(2) 0.92852(16) 0.0741(12) Uani 1 1 d DU . .
C27A C 0.4022(5) 1.1503(4) 0.9538(3) 0.100(3) Uani 1 1 d DU . .
H27A H 0.4432 1.1814 0.9307 0.121 Uiso 1 1 calc R . .
H27B H 0.4347 1.1318 0.9868 0.121 Uiso 1 1 calc R . .
C28A C 0.3070(5) 1.2123(4) 0.9655(3) 0.087(2) Uani 1 1 d DU . .
H28A H 0.3173 1.2685 0.9796 0.104 Uiso 1 1 calc R . .
H28B H 0.2744 1.2282 0.9323 0.104 Uiso 1 1 calc R . .
C31A C 0.1804(4) 0.8056(3) 0.90033(19) 0.0521(12) Uani 1 1 d DU . .
H31A H 0.1695 0.7449 0.8957 0.063 Uiso 1 1 calc R . .
H31B H 0.2109 0.8240 0.8670 0.063 Uiso 1 1 calc R . .
C32A C 0.0855(4) 0.8694(3) 0.9104(2) 0.0582(13) Uani 1 1 d DU . .
H32C H 0.0434 0.8669 0.8816 0.070 Uiso 1 1 calc R . .
H32D H 0.0541 0.8521 0.9436 0.070 Uiso 1 1 calc R . .
O33A O 0.0991(2) 0.9588(2) 0.91355(13) 0.0503(8) Uani 1 1 d DU . .
C34A C 0.0104(4) 1.0224(4) 0.9180(2) 0.0690(16) Uani 1 1 d DU . .
H34G H -0.0244 1.0123 0.9518 0.083 Uiso 1 1 calc R . .
H34H H -0.0297 1.0150 0.8892 0.083 Uiso 1 1 calc R . .
C35A C 0.0264(4) 1.1148(4) 0.9155(2) 0.0722(17) Uani 1 1 d DU . .
H35G H 0.0628 1.1242 0.8823 0.087 Uiso 1 1 calc R . .
H35H H -0.0362 1.1590 0.9163 0.087 Uiso 1 1 calc R . .
O36A O 0.0786(3) 1.1282(2) 0.95864(13) 0.0599(9) Uani 1 1 d DU . .
C37A C 0.0919(5) 1.2170(3) 0.9568(2) 0.0764(19) Uani 1 1 d DU . .
H37A H 0.0287 1.2605 0.9574 0.092 Uiso 1 1 calc R . .
H37B H 0.1289 1.2276 0.9240 0.092 Uiso 1 1 calc R . .
C38A C 0.1453(4) 1.2302(3) 1.0033(2) 0.0722(18) Uani 1 1 d DU . .
H38A H 0.1481 1.2942 1.0040 0.087 Uiso 1 1 calc R . .
H38B H 0.1088 1.2165 1.0357 0.087 Uiso 1 1 calc R . .
N2A N 0.2432(3) 1.1744(2) 1.00352(16) 0.0614(12) Uani 1 1 d DU . .
K2 K 0.65969(7) 0.29576(6) 0.50415(4) 0.0440(2) Uani 1 1 d . . .
N1B N 0.7193(5) 0.2621(5) 0.3894(3) 0.0864(17) Uani 0.681(4) 1 d PDU A 1
C11B C 0.6428(6) 0.3094(8) 0.3575(4) 0.105(3) Uani 0.681(4) 1 d PDU A 1
H11C H 0.6536 0.2836 0.3221 0.125 Uiso 0.681(4) 1 calc PR A 1
H11D H 0.6468 0.3732 0.3536 0.125 Uiso 0.681(4) 1 calc PR A 1
C12B C 0.5426(6) 0.3063(8) 0.3787(3) 0.085(3) Uani 0.681(4) 1 d PDU A 1
H12E H 0.4953 0.3348 0.3530 0.103 Uiso 0.681(4) 1 calc PR A 1
H12F H 0.5380 0.2431 0.3848 0.103 Uiso 0.681(4) 1 calc PR A 1
O13B O 0.5225(4) 0.3527(4) 0.4262(2) 0.0699(15) Uani 0.681(4) 1 d PDU A 1
C14B C 0.4261(5) 0.3565(7) 0.4466(3) 0.076(2) Uani 0.681(4) 1 d PDU A 1
H14E H 0.4175 0.2948 0.4543 0.091 Uiso 0.681(4) 1 calc PR A 1
H14F H 0.3805 0.3850 0.4201 0.091 Uiso 0.681(4) 1 calc PR A 1
C15B C 0.4058(7) 0.4087(7) 0.4948(3) 0.090(3) Uani 0.681(4) 1 d PDU A 1
H15E H 0.4204 0.4685 0.4882 0.108 Uiso 0.681(4) 1 calc PR A 1
H15F H 0.3370 0.4176 0.5064 0.108 Uiso 0.681(4) 1 calc PR A 1
O16B O 0.4631(4) 0.3612(4) 0.5338(2) 0.0751(17) Uani 0.681(4) 1 d PDU A 1
C17B C 0.4412(7) 0.4066(7) 0.5816(3) 0.095(3) Uani 0.681(4) 1 d PDU A 1
H17C H 0.3713 0.4184 0.5909 0.114 Uiso 0.681(4) 1 calc PR A 1
H17D H 0.4603 0.4649 0.5784 0.114 Uiso 0.681(4) 1 calc PR A 1
C18B C 0.4956(6) 0.3479(8) 0.6229(4) 0.107(3) Uani 0.681(4) 1 d PDU A 1
H18C H 0.4745 0.3749 0.6576 0.129 Uiso 0.681(4) 1 calc PR A 1
H18D H 0.4794 0.2884 0.6235 0.129 Uiso 0.681(4) 1 calc PR A 1
C31B C 0.7358(8) 0.1656(6) 0.3813(4) 0.107(3) Uani 0.681(4) 1 d PDU A 1
H31C H 0.6727 0.1506 0.3790 0.128 Uiso 0.681(4) 1 calc PR A 1
H31D H 0.7718 0.1522 0.3470 0.128 Uiso 0.681(4) 1 calc PR A 1
C32B C 0.7877(8) 0.1068(6) 0.4209(4) 0.106(3) Uani 0.681(4) 1 d PDU A 1
H32E H 0.8499 0.1225 0.4253 0.127 Uiso 0.681(4) 1 calc PR A 1
H32F H 0.8008 0.0435 0.4099 0.127 Uiso 0.681(4) 1 calc PR A 1
O33B O 0.7296(5) 0.1172(4) 0.4706(3) 0.0864(19) Uani 0.681(4) 1 d PDU A 1
C34B C 0.7784(9) 0.0603(7) 0.5085(4) 0.104(3) Uani 0.681(4) 1 d PDU A 1
H34C H 0.8402 0.0763 0.5135 0.124 Uiso 0.681(4) 1 calc PR A 1
H34D H 0.7927 -0.0026 0.4967 0.124 Uiso 0.681(4) 1 calc PR A 1
C35B C 0.7192(10) 0.0674(5) 0.5598(4) 0.103(3) Uani 0.681(4) 1 d PDU A 1
H35C H 0.6568 0.0526 0.5548 0.124 Uiso 0.681(4) 1 calc PR A 1
H35D H 0.7533 0.0241 0.5859 0.124 Uiso 0.681(4) 1 calc PR A 1
O36B O 0.7034(5) 0.1566(4) 0.5784(2) 0.0842(16) Uani 0.681(4) 1 d PDU A 1
C37B C 0.6458(11) 0.1684(7) 0.6255(4) 0.119(4) Uani 0.681(4) 1 d PDU A 1
H37C H 0.6703 0.1190 0.6509 0.143 Uiso 0.681(4) 1 calc PR A 1
H37D H 0.5789 0.1670 0.6188 0.143 Uiso 0.681(4) 1 calc PR A 1
C38B C 0.6478(9) 0.2570(7) 0.6478(4) 0.109(3) Uani 0.681(4) 1 d PDU A 1
H38C H 0.6148 0.2615 0.6832 0.130 Uiso 0.681(4) 1 calc PR A 1
H38D H 0.7155 0.2594 0.6515 0.130 Uiso 0.681(4) 1 calc PR A 1
C51B C 0.8112(7) 0.2894(8) 0.3765(4) 0.107(3) Uani 0.681(4) 1 d PDU A 1
H51A H 0.8643 0.2414 0.3893 0.128 Uiso 0.681(4) 1 calc PR A 1
H51B H 0.8211 0.2941 0.3379 0.128 Uiso 0.681(4) 1 calc PR A 1
C52B C 0.8171(10) 0.3755(8) 0.3989(4) 0.126(4) Uani 0.681(4) 1 d PDU A 1
H52A H 0.8776 0.3918 0.3858 0.151 Uiso 0.681(4) 1 calc PR A 1
H52B H 0.7625 0.4241 0.3882 0.151 Uiso 0.681(4) 1 calc PR A 1
O53B O 0.8142(6) 0.3651(6) 0.4551(3) 0.120(3) Uani 0.681(4) 1 d PDU A 1
C54B C 0.8400(10) 0.4334(9) 0.4783(4) 0.124(4) Uani 0.681(4) 1 d PDU A 1
H54A H 0.7984 0.4913 0.4670 0.149 Uiso 0.681(4) 1 calc PR A 1
H54B H 0.9072 0.4339 0.4666 0.149 Uiso 0.681(4) 1 calc PR A 1
C55B C 0.8319(9) 0.4250(11) 0.5355(4) 0.101(4) Uani 0.681(4) 1 d PDU A 1
H55A H 0.8786 0.3705 0.5473 0.122 Uiso 0.681(4) 1 calc PR A 1
H55B H 0.8475 0.4779 0.5509 0.122 Uiso 0.681(4) 1 calc PR A 1
O56B O 0.7378(5) 0.4192(4) 0.5535(2) 0.0875(19) Uani 0.681(4) 1 d PDU A 1
C57B C 0.7298(7) 0.4171(8) 0.6080(3) 0.093(3) Uani 0.681(4) 1 d PDU A 1
H57A H 0.7494 0.4696 0.6213 0.112 Uiso 0.681(4) 1 calc PR A 1
H57B H 0.7732 0.3618 0.6214 0.112 Uiso 0.681(4) 1 calc PR A 1
C58B C 0.6270(7) 0.4188(7) 0.6275(4) 0.092(3) Uani 0.681(4) 1 d PDU A 1
H58A H 0.6198 0.4266 0.6659 0.110 Uiso 0.681(4) 1 calc PR A 1
H58B H 0.5829 0.4705 0.6108 0.110 Uiso 0.681(4) 1 calc PR A 1
N2B N 0.6012(5) 0.3351(5) 0.6150(2) 0.0848(17) Uani 0.681(4) 1 d PDU A 1
N3B N 0.7644(7) 0.3069(8) 0.4030(4) 0.0864(17) Uani 0.319(4) 1 d PDU A 2
C21B C 0.6986(9) 0.3723(11) 0.3716(7) 0.099(4) Uani 0.319(4) 1 d PDU A 2
H21C H 0.7260 0.3705 0.3349 0.119 Uiso 0.319(4) 1 calc PR A 2
H21D H 0.6955 0.4330 0.3846 0.119 Uiso 0.319(4) 1 calc PR A 2
C22B C 0.5982(10) 0.3592(17) 0.3715(5) 0.098(5) Uani 0.319(4) 1 d PDU A 2
H22E H 0.5602 0.4054 0.3482 0.117 Uiso 0.319(4) 1 calc PR A 2
H22F H 0.5996 0.2993 0.3578 0.117 Uiso 0.319(4) 1 calc PR A 2
O23B O 0.5540(7) 0.3661(9) 0.4227(4) 0.0699(15) Uani 0.319(4) 1 d PDU A 2
C24B C 0.4614(8) 0.3443(12) 0.4262(5) 0.085(4) Uani 0.319(4) 1 d PDU A 2
H24E H 0.4688 0.2786 0.4231 0.102 Uiso 0.319(4) 1 calc PR A 2
H24F H 0.4221 0.3756 0.3977 0.102 Uiso 0.319(4) 1 calc PR A 2
C25B C 0.4148(8) 0.3737(12) 0.4776(5) 0.087(5) Uani 0.319(4) 1 d PDU A 2
H25E H 0.4150 0.4377 0.4819 0.105 Uiso 0.319(4) 1 calc PR A 2
H25F H 0.3471 0.3685 0.4791 0.105 Uiso 0.319(4) 1 calc PR A 2
O26B O 0.4621(6) 0.3218(8) 0.5186(4) 0.0751(17) Uani 0.319(4) 1 d PDU A 2
C27B C 0.4158(11) 0.3503(13) 0.5682(5) 0.088(4) Uani 0.319(4) 1 d PDU A 2
H27C H 0.3466 0.3507 0.5684 0.106 Uiso 0.319(4) 1 calc PR A 2
H27D H 0.4219 0.4120 0.5747 0.106 Uiso 0.319(4) 1 calc PR A 2
C28B C 0.4623(9) 0.2864(11) 0.6104(5) 0.078(3) Uani 0.319(4) 1 d PDU A 2
H28C H 0.4260 0.3020 0.6445 0.093 Uiso 0.319(4) 1 calc PR A 2
H28D H 0.4593 0.2243 0.6024 0.093 Uiso 0.319(4) 1 calc PR A 2
C41B C 0.7829(16) 0.2166(9) 0.3818(6) 0.107(4) Uani 0.319(4) 1 d PDU A 2
H41A H 0.7208 0.2027 0.3748 0.128 Uiso 0.319(4) 1 calc PR A 2
H41B H 0.8211 0.2155 0.3479 0.128 Uiso 0.319(4) 1 calc PR A 2
C42B C 0.8342(13) 0.1469(13) 0.4170(7) 0.112(6) Uani 0.319(4) 1 d PDU A 2
H42A H 0.8887 0.1662 0.4310 0.134 Uiso 0.319(4) 1 calc PR A 2
H42B H 0.8598 0.0903 0.3980 0.134 Uiso 0.319(4) 1 calc PR A 2
O43B O 0.7656(8) 0.1329(7) 0.4598(4) 0.0864(19) Uani 0.319(4) 1 d PDU A 2
C44B C 0.8125(15) 0.0706(17) 0.4958(7) 0.121(6) Uani 0.319(4) 1 d PDU A 2
H44A H 0.8622 0.0941 0.5120 0.145 Uiso 0.319(4) 1 calc PR A 2
H44B H 0.8441 0.0138 0.4783 0.145 Uiso 0.319(4) 1 calc PR A 2
C45B C 0.737(2) 0.0539(10) 0.5374(8) 0.104(6) Uani 0.319(4) 1 d PDU A 2
H45A H 0.6823 0.0405 0.5205 0.125 Uiso 0.319(4) 1 calc PR A 2
H45B H 0.7653 0.0016 0.5601 0.125 Uiso 0.319(4) 1 calc PR A 2
O46B O 0.7059(9) 0.1318(7) 0.5680(4) 0.0842(16) Uani 0.319(4) 1 d PDU A 2
C47B C 0.6404(16) 0.1252(11) 0.6103(8) 0.102(5) Uani 0.319(4) 1 d PDU A 2
H47A H 0.6683 0.0731 0.6331 0.122 Uiso 0.319(4) 1 calc PR A 2
H47B H 0.5811 0.1143 0.5969 0.122 Uiso 0.319(4) 1 calc PR A 2
C48B C 0.6152(14) 0.2079(10) 0.6422(6) 0.097(5) Uani 0.319(4) 1 d PDU A 2
H48A H 0.5746 0.1964 0.6734 0.116 Uiso 0.319(4) 1 calc PR A 2
H48B H 0.6751 0.2190 0.6547 0.116 Uiso 0.319(4) 1 calc PR A 2
C61B C 0.8553(10) 0.3315(12) 0.4093(6) 0.082(4) Uani 0.319(4) 1 d PDU A 2
H61A H 0.8779 0.3524 0.3745 0.098 Uiso 0.319(4) 1 calc PR A 2
H61B H 0.9027 0.2760 0.4190 0.098 Uiso 0.319(4) 1 calc PR A 2
C62B C 0.8575(14) 0.4000(12) 0.4473(5) 0.080(4) Uani 0.319(4) 1 d PDU A 2
H62A H 0.9251 0.4021 0.4516 0.096 Uiso 0.319(4) 1 calc PR A 2
H62B H 0.8236 0.4597 0.4337 0.096 Uiso 0.319(4) 1 calc PR A 2
O63B O 0.8141(6) 0.3826(6) 0.4968(4) 0.064(3) Uani 0.319(4) 1 d PDU A 2
C64B C 0.8201(17) 0.4449(14) 0.5333(5) 0.063(4) Uani 0.319(4) 1 d PDU A 2
H64A H 0.7781 0.5039 0.5242 0.076 Uiso 0.319(4) 1 calc PR A 2
H64B H 0.8870 0.4521 0.5331 0.076 Uiso 0.319(4) 1 calc PR A 2
C65B C 0.7898(9) 0.4142(14) 0.5862(5) 0.076(4) Uani 0.319(4) 1 d PDU A 2
H65A H 0.8294 0.3537 0.5946 0.091 Uiso 0.319(4) 1 calc PR A 2
H65B H 0.7987 0.4561 0.6129 0.091 Uiso 0.319(4) 1 calc PR A 2
O66B O 0.6908(8) 0.4112(7) 0.5866(4) 0.072(3) Uani 0.319(4) 1 d PDU A 2
C67B C 0.6609(13) 0.3947(15) 0.6387(5) 0.084(5) Uani 0.319(4) 1 d PDU A 2
H67A H 0.6591 0.4476 0.6602 0.101 Uiso 0.319(4) 1 calc PR A 2
H67B H 0.7060 0.3421 0.6538 0.101 Uiso 0.319(4) 1 calc PR A 2
C68B C 0.5618(11) 0.3767(10) 0.6384(8) 0.097(5) Uani 0.319(4) 1 d PDU A 2
H68A H 0.5334 0.3768 0.6749 0.116 Uiso 0.319(4) 1 calc PR A 2
H68B H 0.5202 0.4255 0.6183 0.116 Uiso 0.319(4) 1 calc PR A 2
N4B N 0.5645(8) 0.2898(8) 0.6150(3) 0.0848(17) Uani 0.319(4) 1 d PDU A 2
K3 K 0.80350(8) 0.85613(7) 0.34778(4) 0.0480(2) Uani 1 1 d . . .
N1C N 0.8314(7) 0.7529(7) 0.4472(4) 0.0627(14) Uani 0.477(3) 1 d PU B 1
C11C C 0.8925(17) 0.796(2) 0.4805(10) 0.104(5) Uani 0.477(3) 1 d PU B 1
H11E H 0.8498 0.8508 0.4951 0.125 Uiso 0.477(3) 1 calc PR B 1
H11F H 0.9107 0.7537 0.5107 0.125 Uiso 0.477(3) 1 calc PR B 1
C12C C 0.9714(11) 0.8180(10) 0.4615(6) 0.082(3) Uani 0.477(3) 1 d PU B 1
H12G H 1.0204 0.7630 0.4519 0.099 Uiso 0.477(3) 1 calc PR B 1
H12H H 0.9970 0.8485 0.4888 0.099 Uiso 0.477(3) 1 calc PR B 1
O13C O 0.9546(7) 0.8735(7) 0.4187(4) 0.081(3) Uani 0.477(3) 1 d PU B 1
C14C C 1.0350(11) 0.8959(13) 0.3931(7) 0.081(3) Uani 0.477(3) 1 d PU B 1
H14G H 1.0641 0.9269 0.4187 0.098 Uiso 0.477(3) 1 calc PR B 1
H14H H 1.0820 0.8388 0.3850 0.098 Uiso 0.477(3) 1 calc PR B 1
C15C C 1.0280(11) 0.9450(12) 0.3503(7) 0.084(3) Uani 0.477(3) 1 d PU B 1
H15G H 1.0910 0.9295 0.3303 0.100 Uiso 0.477(3) 1 calc PR B 1
H15H H 1.0176 1.0085 0.3605 0.100 Uiso 0.477(3) 1 calc PR B 1
O16C O 0.9581(7) 0.9403(7) 0.3165(4) 0.078(2) Uani 0.477(3) 1 d PU B 1
C17C C 0.9519(13) 0.9958(13) 0.2722(7) 0.066(3) Uani 0.477(3) 1 d PU B 1
H17E H 0.9204 1.0579 0.2826 0.079 Uiso 0.477(3) 1 calc PR B 1
H17F H 1.0179 0.9962 0.2580 0.079 Uiso 0.477(3) 1 calc PR B 1
C18C C 0.9021(12) 0.9720(11) 0.2328(6) 0.093(3) Uani 0.477(3) 1 d PU B 1
H18E H 0.9391 0.9139 0.2188 0.111 Uiso 0.477(3) 1 calc PR B 1
H18F H 0.8987 1.0176 0.2040 0.111 Uiso 0.477(3) 1 calc PR B 1
C31C C 0.7390(11) 0.7519(11) 0.4698(6) 0.088(3) Uani 0.477(3) 1 d PU B 1
H31E H 0.7464 0.7259 0.5058 0.106 Uiso 0.477(3) 1 calc PR B 1
H31F H 0.7125 0.7105 0.4494 0.106 Uiso 0.477(3) 1 calc PR B 1
C32C C 0.6678(10) 0.8375(9) 0.4729(5) 0.068(3) Uani 0.477(3) 1 d PU B 1
H32G H 0.6051 0.8265 0.4866 0.081 Uiso 0.477(3) 1 calc PR B 1
H32H H 0.6879 0.8768 0.4977 0.081 Uiso 0.477(3) 1 calc PR B 1
O33C O 0.6574(7) 0.8817(7) 0.4225(4) 0.088(3) Uani 0.477(3) 1 d PU B 1
C34C C 0.586(2) 0.9594(15) 0.4241(8) 0.078(4) Uani 0.477(3) 1 d PU B 1
H34E H 0.6005 1.0009 0.4493 0.093 Uiso 0.477(3) 1 calc PR B 1
H34F H 0.5240 0.9445 0.4365 0.093 Uiso 0.477(3) 1 calc PR B 1
C35C C 0.5750(13) 1.0049(15) 0.3714(8) 0.117(5) Uani 0.477(3) 1 d PU B 1
H35E H 0.5316 0.9771 0.3525 0.140 Uiso 0.477(3) 1 calc PR B 1
H35F H 0.5410 1.0683 0.3771 0.140 Uiso 0.477(3) 1 calc PR B 1
O36C O 0.6521(6) 1.0060(6) 0.3387(3) 0.068(2) Uani 0.477(3) 1 d PU B 1
C37C C 0.6450(12) 1.0491(12) 0.2865(7) 0.104(4) Uani 0.477(3) 1 d PU B 1
H37E H 0.6146 1.1138 0.2905 0.125 Uiso 0.477(3) 1 calc PR B 1
H37F H 0.6019 1.0227 0.2666 0.125 Uiso 0.477(3) 1 calc PR B 1
C38C C 0.7365(15) 1.0411(12) 0.2554(7) 0.089(4) Uani 0.477(3) 1 d PU B 1
H38E H 0.7202 1.0654 0.2198 0.107 Uiso 0.477(3) 1 calc PR B 1
H38F H 0.7702 1.0827 0.2707 0.107 Uiso 0.477(3) 1 calc PR B 1
C51C C 0.8859(18) 0.6637(14) 0.4376(9) 0.093(4) Uani 0.477(3) 1 d PU B 1
H51C H 0.8827 0.6261 0.4699 0.111 Uiso 0.477(3) 1 calc PR B 1
H51D H 0.9541 0.6652 0.4295 0.111 Uiso 0.477(3) 1 calc PR B 1
C52C C 0.8501(12) 0.6200(9) 0.3920(6) 0.077(3) Uani 0.477(3) 1 d PU B 1
H52C H 0.8931 0.5600 0.3859 0.093 Uiso 0.477(3) 1 calc PR B 1
H52D H 0.7849 0.6111 0.4021 0.093 Uiso 0.477(3) 1 calc PR B 1
O53C O 0.8471(12) 0.6687(8) 0.3479(6) 0.0711(12) Uani 0.477(3) 1 d PU B 1
C54C C 0.8027(12) 0.6363(11) 0.3051(7) 0.077(3) Uani 0.477(3) 1 d PU B 1
H54C H 0.8245 0.5700 0.3036 0.092 Uiso 0.477(3) 1 calc PR B 1
H54D H 0.7320 0.6516 0.3116 0.092 Uiso 0.477(3) 1 calc PR B 1
C55C C 0.8279(11) 0.6759(9) 0.2565(6) 0.072(3) Uani 0.477(3) 1 d PU B 1
H55C H 0.8006 0.6504 0.2277 0.087 Uiso 0.477(3) 1 calc PR B 1
H55D H 0.8987 0.6613 0.2503 0.087 Uiso 0.477(3) 1 calc PR B 1
O56C O 0.7918(9) 0.7737(7) 0.2561(4) 0.0677(19) Uani 0.477(3) 1 d PU B 1
C57C C 0.8132(13) 0.8133(10) 0.2084(6) 0.089(4) Uani 0.477(3) 1 d PU B 1
H57C H 0.7861 0.7865 0.1800 0.107 Uiso 0.477(3) 1 calc PR B 1
H57D H 0.8838 0.8008 0.2015 0.107 Uiso 0.477(3) 1 calc PR B 1
C58C C 0.7727(12) 0.9134(10) 0.2080(5) 0.084(3) Uani 0.477(3) 1 d PU B 1
H58C H 0.7918 0.9385 0.1737 0.101 Uiso 0.477(3) 1 calc PR B 1
H58D H 0.7017 0.9244 0.2105 0.101 Uiso 0.477(3) 1 calc PR B 1
N2C N 0.8012(9) 0.9631(8) 0.2489(4) 0.0739(15) Uani 0.477(3) 1 d PU B 1
N3C N 0.9133(5) 0.7607(5) 0.4336(3) 0.0627(14) Uani 0.523(3) 1 d PDU B 2
C21C C 1.0107(6) 0.7727(7) 0.4229(5) 0.077(3) Uani 0.523(3) 1 d PDU B 2
H21E H 1.0437 0.7282 0.3966 0.092 Uiso 0.523(3) 1 calc PR B 2
H21F H 1.0452 0.7582 0.4556 0.092 Uiso 0.523(3) 1 calc PR B 2
C22C C 1.0207(9) 0.8629(8) 0.4035(4) 0.068(3) Uani 0.523(3) 1 d PDU B 2
H22G H 0.9920 0.9078 0.4303 0.081 Uiso 0.523(3) 1 calc PR B 2
H22H H 1.0897 0.8628 0.3978 0.081 Uiso 0.523(3) 1 calc PR B 2
O23C O 0.9751(4) 0.8876(4) 0.3562(2) 0.0568(16) Uani 0.523(3) 1 d PDU B 2
C24C C 0.9850(7) 0.9743(6) 0.3371(4) 0.056(2) Uani 0.523(3) 1 d PDU B 2
H24G H 1.0537 0.9760 0.3345 0.067 Uiso 0.523(3) 1 calc PR B 2
H24H H 0.9506 1.0207 0.3619 0.067 Uiso 0.523(3) 1 calc PR B 2
C25C C 0.9457(7) 0.9936(10) 0.2857(4) 0.057(3) Uani 0.523(3) 1 d PDU B 2
H25G H 0.9559 1.0524 0.2721 0.069 Uiso 0.523(3) 1 calc PR B 2
H25H H 0.9801 0.9469 0.2610 0.069 Uiso 0.523(3) 1 calc PR B 2
O26C O 0.8468(4) 0.9955(4) 0.2882(2) 0.0533(15) Uani 0.523(3) 1 d PDU B 2
C27C C 0.8028(8) 1.0267(9) 0.2415(4) 0.076(3) Uani 0.523(3) 1 d PDU B 2
H27E H 0.8323 0.9860 0.2127 0.091 Uiso 0.523(3) 1 calc PR B 2
H27F H 0.8129 1.0874 0.2321 0.091 Uiso 0.523(3) 1 calc PR B 2
C28C C 0.6958(7) 1.0305(6) 0.2483(5) 0.069(3) Uani 0.523(3) 1 d PDU B 2
H28E H 0.6670 1.0705 0.2775 0.083 Uiso 0.523(3) 1 calc PR B 2
H28F H 0.6648 1.0564 0.2159 0.083 Uiso 0.523(3) 1 calc PR B 2
C41C C 0.8712(8) 0.8006(12) 0.4842(5) 0.073(3) Uani 0.523(3) 1 d PDU B 2
H41C H 0.8999 0.7603 0.5131 0.087 Uiso 0.523(3) 1 calc PR B 2
H41D H 0.8893 0.8588 0.4872 0.087 Uiso 0.523(3) 1 calc PR B 2
C42C C 0.7672(7) 0.8158(7) 0.4911(3) 0.067(2) Uani 0.523(3) 1 d PDU B 2
H42C H 0.7453 0.8381 0.5267 0.081 Uiso 0.523(3) 1 calc PR B 2
H42D H 0.7475 0.7587 0.4872 0.081 Uiso 0.523(3) 1 calc PR B 2
O43C O 0.7233(4) 0.8824(5) 0.4516(2) 0.0682(19) Uani 0.523(3) 1 d PDU B 2
C44C C 0.6233(6) 0.9033(8) 0.4607(4) 0.077(3) Uani 0.523(3) 1 d PDU B 2
H44C H 0.6049 0.9258 0.4966 0.093 Uiso 0.523(3) 1 calc PR B 2
H44D H 0.5975 0.8494 0.4567 0.093 Uiso 0.523(3) 1 calc PR B 2
C45C C 0.5845(17) 0.9757(11) 0.4200(4) 0.074(4) Uani 0.523(3) 1 d PDU B 2
H45C H 0.5151 1.0007 0.4279 0.088 Uiso 0.523(3) 1 calc PR B 2
H45D H 0.6184 1.0252 0.4205 0.088 Uiso 0.523(3) 1 calc PR B 2
O46C O 0.5999(4) 0.9355(5) 0.3697(2) 0.071(2) Uani 0.523(3) 1 d PDU B 2
C47C C 0.5520(8) 0.9944(7) 0.3308(4) 0.080(3) Uani 0.523(3) 1 d PDU B 2
H47C H 0.5726 1.0519 0.3299 0.096 Uiso 0.523(3) 1 calc PR B 2
H47D H 0.4817 1.0075 0.3392 0.096 Uiso 0.523(3) 1 calc PR B 2
C48C C 0.5749(6) 0.9519(7) 0.2785(4) 0.074(2) Uani 0.523(3) 1 d PDU B 2
H48C H 0.5581 0.8925 0.2806 0.089 Uiso 0.523(3) 1 calc PR B 2
H48D H 0.5342 0.9898 0.2525 0.089 Uiso 0.523(3) 1 calc PR B 2
C61C C 0.9114(11) 0.6645(7) 0.4358(5) 0.073(3) Uani 0.523(3) 1 d PDU B 2
H61C H 0.8487 0.6584 0.4524 0.088 Uiso 0.523(3) 1 calc PR B 2
H61D H 0.9621 0.6320 0.4586 0.088 Uiso 0.523(3) 1 calc PR B 2
C62C C 0.9259(9) 0.6205(7) 0.3845(4) 0.081(3) Uani 0.523(3) 1 d PDU B 2
H62C H 0.9869 0.6283 0.3664 0.097 Uiso 0.523(3) 1 calc PR B 2
H62D H 0.9298 0.5552 0.3898 0.097 Uiso 0.523(3) 1 calc PR B 2
O63C O 0.8467(10) 0.6603(6) 0.3532(4) 0.0711(12) Uani 0.523(3) 1 d PDU B 2
C64C C 0.8605(9) 0.6183(7) 0.3049(4) 0.075(3) Uani 0.523(3) 1 d PDU B 2
H64C H 0.8686 0.5526 0.3103 0.090 Uiso 0.523(3) 1 calc PR B 2
H64D H 0.9191 0.6295 0.2856 0.090 Uiso 0.523(3) 1 calc PR B 2
C65C C 0.7754(9) 0.6556(6) 0.2744(5) 0.072(3) Uani 0.523(3) 1 d PDU B 2
H65C H 0.7796 0.6212 0.2420 0.086 Uiso 0.523(3) 1 calc PR B 2
H65D H 0.7163 0.6499 0.2954 0.086 Uiso 0.523(3) 1 calc PR B 2
O66C O 0.7708(7) 0.7462(5) 0.2613(3) 0.0677(19) Uani 0.523(3) 1 d PDU B 2
C67C C 0.7001(9) 0.7843(6) 0.2277(5) 0.085(3) Uani 0.523(3) 1 d PDU B 2
H67C H 0.6361 0.7831 0.2446 0.102 Uiso 0.523(3) 1 calc PR B 2
H67D H 0.7092 0.7495 0.1952 0.102 Uiso 0.523(3) 1 calc PR B 2
C68C C 0.7057(9) 0.8807(6) 0.2145(3) 0.075(2) Uani 0.523(3) 1 d PDU B 2
H68C H 0.7724 0.8818 0.2021 0.090 Uiso 0.523(3) 1 calc PR B 2
H68D H 0.6635 0.9043 0.1856 0.090 Uiso 0.523(3) 1 calc PR B 2
N4C N 0.6767(5) 0.9393(5) 0.2594(3) 0.0739(15) Uani 0.523(3) 1 d PDU B 2
N1D N 0.5763(5) 0.4273(6) 0.2359(3) 0.123(2) Uani 1 1 d U . .
C2D C 0.6018(6) 0.3387(7) 0.2245(3) 0.097(2) Uani 1 1 d U . .
H2D H 0.5509 0.3094 0.2216 0.117 Uiso 1 1 calc R . .
C3D C 0.6851(6) 0.2917(6) 0.2174(3) 0.0902(19) Uani 1 1 d U . .
H3D H 0.6961 0.2306 0.2078 0.108 Uiso 1 1 calc R . .
C4D C 0.7563(5) 0.3288(5) 0.2236(2) 0.0803(16) Uani 1 1 d U . .
H4D H 0.8196 0.2921 0.2194 0.096 Uiso 1 1 calc R . .
C5D C 0.7467(6) 0.4148(6) 0.2355(3) 0.092(2) Uani 1 1 d U . .
H5D H 0.8020 0.4380 0.2386 0.110 Uiso 1 1 calc R . .
C6D C 0.6555(7) 0.4702(6) 0.2432(4) 0.120(3) Uani 1 1 d U . .
H6D H 0.6453 0.5314 0.2525 0.144 Uiso 1 1 calc R . .
N1E N 0.5163(13) 0.7981(12) 0.1580(7) 0.089(5) Uani 0.279(4) 1 d PGU C 1
C2E C 0.5243(14) 0.7065(12) 0.1526(8) 0.091(6) Uani 0.279(4) 1 d PGU C 1
H2E H 0.5711 0.6738 0.1282 0.109 Uiso 0.279(4) 1 calc PR C 1
C3E C 0.4639(17) 0.6629(11) 0.1830(10) 0.101(6) Uani 0.279(4) 1 d PGU C 1
H3E H 0.4694 0.6003 0.1793 0.121 Uiso 0.279(4) 1 calc PR C 1
C4E C 0.3955(17) 0.7108(15) 0.2188(9) 0.108(7) Uani 0.279(4) 1 d PGU C 1
H4E H 0.3542 0.6810 0.2396 0.130 Uiso 0.279(4) 1 calc PR C 1
C5E C 0.3875(15) 0.8024(14) 0.2242(8) 0.100(7) Uani 0.279(4) 1 d PGU C 1
H5E H 0.3407 0.8352 0.2487 0.120 Uiso 0.279(4) 1 calc PR C 1
C6E C 0.4479(14) 0.8461(10) 0.1938(8) 0.080(5) Uani 0.279(4) 1 d PGU C 1
H6E H 0.4424 0.9087 0.1975 0.096 Uiso 0.279(4) 1 calc PR C 1
N1F N 0.4277(13) 0.7671(14) 0.2105(8) 0.123(6) Uani 0.367(9) 1 d PGU D 3
C2F C 0.4956(16) 0.8069(11) 0.1838(9) 0.135(8) Uani 0.367(9) 1 d PGU D 3
H2F H 0.4934 0.8687 0.1884 0.162 Uiso 0.367(9) 1 calc PR D 3
C3F C 0.5667(15) 0.7564(15) 0.1504(9) 0.152(8) Uani 0.367(9) 1 d PGU D 3
H3F H 0.6131 0.7836 0.1322 0.183 Uiso 0.367(9) 1 calc PR D 3
C4F C 0.5699(13) 0.6659(15) 0.1437(7) 0.122(7) Uani 0.367(9) 1 d PGU D 3
H4F H 0.6185 0.6314 0.1208 0.146 Uiso 0.367(9) 1 calc PR D 3
C5F C 0.5020(17) 0.6261(11) 0.1703(9) 0.133(7) Uani 0.367(9) 1 d PGU D 3
H5F H 0.5042 0.5643 0.1657 0.159 Uiso 0.367(9) 1 calc PR D 3
C6F C 0.4310(15) 0.6766(15) 0.2037(9) 0.138(8) Uani 0.367(9) 1 d PGU D 3
H6F H 0.3846 0.6494 0.2220 0.166 Uiso 0.367(9) 1 calc PR D 3
N1G N 0.4032(10) 0.8295(11) 0.2173(7) 0.108(6) Uani 0.354(8) 1 d PGU E 4
C2G C 0.4734(12) 0.8579(9) 0.2425(6) 0.100(6) Uani 0.354(8) 1 d PGU E 4
H2G H 0.4576 0.9132 0.2605 0.120 Uiso 0.354(8) 1 calc PR E 4
C3G C 0.5668(11) 0.8055(13) 0.2415(7) 0.129(7) Uani 0.354(8) 1 d PGU E 4
H3G H 0.6148 0.8249 0.2588 0.155 Uiso 0.354(8) 1 calc PR E 4
C4G C 0.5900(10) 0.7247(12) 0.2153(8) 0.135(7) Uani 0.354(8) 1 d PGU E 4
H4G H 0.6538 0.6889 0.2146 0.162 Uiso 0.354(8) 1 calc PR E 4
C5G C 0.5198(14) 0.6963(10) 0.1901(7) 0.122(7) Uani 0.354(8) 1 d PGU E 4
H5G H 0.5356 0.6411 0.1722 0.146 Uiso 0.354(8) 1 calc PR E 4
C6G C 0.4264(12) 0.7487(12) 0.1911(7) 0.119(7) Uani 0.354(8) 1 d PGU E 4
H6G H 0.3784 0.7293 0.1739 0.142 Uiso 0.354(8) 1 calc PR E 4

loop_
_atom_site_aniso_label
_atom_site_aniso_U_11
_atom_site_aniso_U_22
_atom_site_aniso_U_33
_atom_site_aniso_U_23
_atom_site_aniso_U_13
_atom_site_aniso_U_12
Sn1 0.05700(18) 0.04164(15) 0.02933(14) 0.00845(11) -0.00991(12) -0.01924(13)
Sn2 0.0590(2) 0.04374(16) 0.04520(17) 0.00601(13) -0.01612(14) -0.02540(14)
Sn3 0.0711(2) 0.02633(13) 0.03861(16) 0.00131(11) -0.00608(14) -0.00488(13)
Sn4 0.04680(18) 0.04211(16) 0.04767(18) -0.00005(13) 0.00989(14) 0.00409(13)
Sn5 0.03956(16) 0.03564(15) 0.05815(19) -0.00081(13) -0.00729(14) -0.00133(12)
Sn6 0.05928(19) 0.04139(16) 0.03662(15) 0.00542(12) 0.00306(13) -0.02116(14)
Sn7 0.05323(18) 0.04328(16) 0.03472(15) 0.00908(12) -0.01346(13) -0.00483(13)
Sn8 0.04041(15) 0.03433(14) 0.03469(14) -0.00347(11) -0.00255(11) -0.01205(11)
Sn9 0.0603(2) 0.04829(17) 0.03479(15) -0.01256(13) 0.00750(14) -0.01608(15)
Sn10 0.03239(13) 0.02450(12) 0.04393(15) -0.00053(10) -0.00439(11) -0.00704(10)
C11 0.036(2) 0.0315(19) 0.043(2) 0.0056(16) -0.0058(17) -0.0104(16)
C12 0.038(2) 0.044(3) 0.081(4) -0.021(2) -0.012(2) -0.0009(19)
C13 0.043(3) 0.047(3) 0.110(5) -0.012(3) -0.026(3) 0.000(2)
C14 0.040(2) 0.048(3) 0.056(3) 0.002(2) -0.011(2) -0.013(2)
C15 0.052(3) 0.085(4) 0.046(3) -0.015(3) -0.002(2) -0.030(3)
C16 0.036(2) 0.052(3) 0.063(3) -0.024(2) -0.001(2) -0.0089(19)
C21 0.036(2) 0.0308(19) 0.051(2) 0.0078(17) -0.0059(18) -0.0087(16)
C22 0.037(2) 0.085(4) 0.054(3) 0.016(3) -0.008(2) -0.017(2)
C23 0.035(3) 0.093(4) 0.067(4) 0.021(3) -0.008(2) -0.018(3)
C24 0.042(3) 0.060(3) 0.066(3) 0.017(3) 0.011(2) -0.003(2)
C25 0.047(3) 0.054(3) 0.055(3) 0.001(2) 0.006(2) -0.013(2)
C26 0.040(2) 0.053(3) 0.054(3) -0.003(2) 0.000(2) -0.014(2)
C31 0.049(2) 0.038(2) 0.051(3) -0.0080(19) -0.003(2) -0.0154(19)
C32 0.195(7) 0.052(3) 0.069(4) -0.005(3) -0.028(5) 0.002(4)
C33 0.190(7) 0.056(4) 0.065(4) -0.012(3) -0.027(4) 0.006(4)
C34 0.061(3) 0.057(3) 0.128(5) -0.035(3) -0.010(3) -0.016(3)
C35 0.169(7) 0.036(3) 0.078(4) -0.005(3) -0.013(4) -0.012(4)
C36 0.176(7) 0.040(3) 0.059(3) 0.001(2) -0.013(4) -0.016(4)
K1 0.0443(5) 0.0309(4) 0.0385(5) -0.0047(3) 0.0028(4) -0.0083(4)
N1A 0.055(2) 0.0329(18) 0.041(2) -0.0045(15) -0.0027(17) -0.0092(16)
C11A 0.079(4) 0.037(2) 0.054(3) 0.001(2) -0.007(3) -0.024(2)
C12A 0.084(4) 0.038(2) 0.048(3) 0.011(2) -0.011(3) -0.019(2)
O13A 0.061(2) 0.0400(16) 0.0396(16) 0.0033(13) -0.0119(14) -0.0182(14)
C14A 0.075(4) 0.056(3) 0.043(3) 0.010(2) -0.020(2) -0.025(3)
C15A 0.070(3) 0.066(3) 0.038(2) -0.002(2) -0.009(2) -0.028(3)
O16A 0.071(2) 0.0453(18) 0.0415(17) -0.0080(14) 0.0026(15) -0.0216(16)
C17A 0.090(4) 0.051(3) 0.048(3) -0.019(2) 0.003(3) -0.019(3)
C18A 0.101(5) 0.044(3) 0.074(4) -0.021(3) 0.008(3) -0.027(3)
C21A 0.068(3) 0.033(2) 0.058(3) -0.007(2) -0.001(2) 0.002(2)
C22A 0.058(3) 0.046(3) 0.055(3) -0.018(2) 0.008(2) -0.003(2)
O23A 0.0513(19) 0.057(2) 0.053(2) -0.0242(16) 0.0115(15) -0.0117(16)
C24A 0.065(4) 0.087(4) 0.075(4) -0.040(3) 0.030(3) -0.036(3)
C25A 0.069(4) 0.105(5) 0.102(5) -0.053(4) 0.041(4) -0.049(4)
O26A 0.078(3) 0.064(2) 0.089(3) -0.032(2) 0.034(2) -0.040(2)
C27A 0.118(6) 0.084(5) 0.117(6) -0.048(4) 0.054(5) -0.071(5)
C28A 0.135(6) 0.049(3) 0.086(4) -0.023(3) 0.038(4) -0.048(4)
C31A 0.072(3) 0.041(2) 0.047(3) -0.010(2) -0.008(2) -0.019(2)
C32A 0.060(3) 0.066(3) 0.056(3) -0.008(2) -0.014(2) -0.024(3)
O33A 0.0475(18) 0.0496(18) 0.0512(19) -0.0054(15) -0.0110(15) -0.0028(14)
C34A 0.050(3) 0.088(4) 0.058(3) -0.005(3) -0.014(3) 0.009(3)
C35A 0.081(4) 0.064(4) 0.051(3) 0.000(3) -0.009(3) 0.025(3)
O36A 0.079(3) 0.0449(18) 0.0444(19) 0.0004(15) -0.0013(17) 0.0079(17)
C37A 0.113(5) 0.037(3) 0.063(4) -0.001(2) 0.004(3) 0.013(3)
C38A 0.116(5) 0.031(2) 0.059(3) -0.012(2) 0.020(3) -0.001(3)
N2A 0.093(3) 0.034(2) 0.056(3) -0.0140(18) 0.019(2) -0.018(2)
K2 0.0457(5) 0.0383(5) 0.0451(5) -0.0076(4) -0.0014(4) -0.0029(4)
N1B 0.077(3) 0.105(4) 0.073(4) -0.023(3) 0.025(3) -0.017(3)
C11B 0.100(5) 0.159(7) 0.057(5) -0.015(5) 0.004(3) -0.035(5)
C12B 0.088(4) 0.123(7) 0.051(4) -0.009(4) -0.018(3) -0.031(5)
O13B 0.064(3) 0.095(4) 0.059(2) 0.007(2) -0.014(2) -0.035(3)
C14B 0.045(4) 0.101(6) 0.078(4) 0.017(4) -0.007(3) -0.012(4)
C15B 0.053(5) 0.100(7) 0.103(5) -0.005(5) -0.016(4) 0.017(4)
O16B 0.059(3) 0.078(4) 0.078(3) -0.005(3) 0.002(2) 0.004(3)
C17B 0.077(5) 0.110(7) 0.088(4) -0.028(4) 0.025(4) -0.007(5)
C18B 0.096(4) 0.141(8) 0.076(4) -0.015(5) 0.017(5) -0.014(5)
C31B 0.113(7) 0.123(5) 0.084(4) -0.064(4) 0.022(5) -0.026(4)
C32B 0.098(7) 0.080(5) 0.130(5) -0.067(4) 0.017(5) 0.000(5)
O33B 0.073(4) 0.071(3) 0.110(3) -0.027(3) -0.007(3) -0.001(3)
C34B 0.101(7) 0.055(5) 0.156(5) -0.018(4) -0.044(5) -0.005(5)
C35B 0.128(8) 0.039(4) 0.146(5) 0.035(4) -0.048(6) -0.019(5)
O36B 0.095(3) 0.062(3) 0.101(3) 0.015(2) -0.032(3) -0.024(3)
C37B 0.137(9) 0.108(5) 0.114(7) 0.042(5) -0.006(6) -0.038(6)
C38B 0.132(7) 0.131(5) 0.059(5) 0.021(4) -0.018(5) -0.021(5)
C51B 0.078(5) 0.147(7) 0.091(6) -0.021(5) 0.042(5) -0.030(5)
C52B 0.102(7) 0.153(8) 0.130(5) -0.020(6) 0.048(6) -0.060(6)
O53B 0.108(6) 0.142(6) 0.125(5) -0.039(5) 0.038(5) -0.065(5)
C54B 0.106(8) 0.133(8) 0.151(6) -0.007(6) 0.004(6) -0.063(7)
C55B 0.092(7) 0.079(8) 0.144(5) -0.016(6) -0.014(6) -0.036(7)
O56B 0.093(4) 0.093(5) 0.088(4) -0.011(4) -0.026(3) -0.035(4)
C57B 0.110(6) 0.090(6) 0.087(4) -0.023(5) -0.037(4) -0.023(5)
C58B 0.109(5) 0.103(5) 0.057(5) -0.029(5) -0.022(4) -0.001(5)
N2B 0.097(3) 0.100(4) 0.055(3) -0.004(3) 0.001(3) -0.020(3)
N3B 0.077(3) 0.105(4) 0.073(4) -0.023(3) 0.025(3) -0.017(3)
C21B 0.095(6) 0.110(8) 0.078(9) -0.005(7) 0.025(5) -0.004(7)
C22B 0.106(6) 0.110(11) 0.070(7) -0.002(8) -0.003(5) -0.009(7)
O23B 0.064(3) 0.095(4) 0.059(2) 0.007(2) -0.014(2) -0.035(3)
C24B 0.065(7) 0.114(11) 0.083(5) 0.008(7) -0.039(6) -0.027(8)
C25B 0.074(8) 0.095(11) 0.095(6) 0.015(7) -0.009(5) -0.025(8)
O26B 0.059(3) 0.078(4) 0.078(3) -0.005(3) 0.002(2) 0.004(3)
C27B 0.074(7) 0.094(10) 0.090(5) -0.004(7) 0.017(6) -0.014(7)
C28B 0.084(5) 0.070(8) 0.075(5) -0.002(6) 0.037(6) -0.021(6)
C41B 0.112(11) 0.098(6) 0.106(8) -0.022(5) -0.002(8) -0.010(6)
C42B 0.111(10) 0.108(7) 0.108(9) -0.011(7) 0.005(6) -0.013(8)
O43B 0.073(4) 0.071(3) 0.110(3) -0.027(3) -0.007(3) -0.001(3)
C44B 0.114(10) 0.112(11) 0.127(8) 0.013(6) -0.005(6) -0.007(7)
C45B 0.105(11) 0.091(8) 0.114(8) -0.013(5) -0.006(8) -0.014(8)
O46B 0.095(3) 0.062(3) 0.101(3) 0.015(2) -0.032(3) -0.024(3)
C47B 0.115(10) 0.099(6) 0.094(9) -0.010(7) -0.012(7) -0.026(7)
C48B 0.124(9) 0.091(6) 0.083(8) 0.008(5) -0.020(7) -0.038(7)
C61B 0.084(7) 0.076(8) 0.076(7) 0.004(6) 0.023(6) -0.009(6)
C62B 0.054(8) 0.097(9) 0.084(6) -0.004(6) 0.007(6) -0.009(7)
O63B 0.073(7) 0.040(5) 0.073(5) 0.008(4) -0.003(5) -0.004(5)
C64B 0.057(8) 0.056(9) 0.079(6) 0.007(5) -0.012(6) -0.018(7)
C65B 0.090(7) 0.065(8) 0.075(6) -0.002(6) -0.007(7) -0.022(8)
O66B 0.104(7) 0.061(6) 0.065(6) -0.007(6) 0.004(6) -0.049(6)
C67B 0.102(8) 0.083(9) 0.064(8) -0.017(7) 0.010(7) -0.016(8)
C68B 0.114(8) 0.096(6) 0.084(10) -0.012(7) 0.030(7) -0.040(7)
N4B 0.097(3) 0.100(4) 0.055(3) -0.004(3) 0.001(3) -0.020(3)
K3 0.0556(6) 0.0464(5) 0.0357(5) 0.0048(4) 0.0039(4) -0.0016(4)
N1C 0.067(3) 0.061(3) 0.057(3) 0.013(2) -0.004(3) -0.011(3)
C11C 0.127(8) 0.107(8) 0.093(9) 0.017(6) -0.031(6) -0.054(8)
C12C 0.080(6) 0.073(7) 0.097(7) 0.011(5) -0.048(5) -0.014(5)
O13C 0.066(5) 0.093(6) 0.093(6) 0.018(4) -0.029(4) -0.034(4)
C14C 0.058(6) 0.101(8) 0.096(7) -0.022(5) -0.016(5) -0.032(6)
C15C 0.059(6) 0.093(8) 0.112(7) -0.014(6) 0.008(5) -0.046(6)
O16C 0.084(5) 0.102(6) 0.068(4) 0.005(4) 0.009(4) -0.065(5)
C17C 0.080(6) 0.051(7) 0.066(6) -0.016(4) 0.049(4) -0.029(5)
C18C 0.114(5) 0.090(8) 0.069(6) 0.010(6) 0.015(5) -0.023(5)
C31C 0.089(5) 0.089(6) 0.084(8) 0.022(6) 0.008(5) -0.024(4)
C32C 0.067(5) 0.085(6) 0.052(5) 0.001(4) 0.016(5) -0.026(4)
O33C 0.071(5) 0.103(6) 0.073(5) 0.020(4) 0.032(4) 0.001(4)
C34C 0.066(8) 0.075(7) 0.091(7) -0.004(6) 0.001(6) -0.015(5)
C35C 0.084(7) 0.118(9) 0.124(8) 0.028(7) 0.004(6) 0.016(7)
O36C 0.071(4) 0.074(5) 0.054(4) -0.009(3) -0.023(3) 0.004(4)
C37C 0.086(6) 0.104(8) 0.103(7) 0.035(6) -0.027(5) 0.017(6)
C38C 0.116(7) 0.081(6) 0.064(7) 0.002(5) -0.011(6) -0.007(6)
C51C 0.106(9) 0.075(6) 0.090(6) 0.011(6) -0.013(6) -0.006(5)
C52C 0.084(7) 0.058(5) 0.092(5) 0.005(4) 0.009(6) -0.028(6)
O53C 0.081(3) 0.053(2) 0.080(3) -0.009(2) 0.008(2) -0.019(2)
C54C 0.072(7) 0.069(6) 0.099(5) -0.010(5) -0.001(6) -0.034(6)
C55C 0.072(7) 0.064(4) 0.079(4) -0.027(4) 0.008(5) -0.012(5)
O56C 0.079(4) 0.066(3) 0.057(3) -0.017(3) 0.003(3) -0.016(3)
C57C 0.113(9) 0.084(4) 0.067(6) -0.009(4) 0.004(6) -0.020(6)
C58C 0.099(7) 0.094(5) 0.043(5) -0.001(4) -0.012(5) 0.014(5)
N2C 0.096(3) 0.061(3) 0.063(3) 0.012(3) -0.015(3) -0.014(3)
N3C 0.067(3) 0.061(3) 0.057(3) 0.013(2) -0.004(3) -0.011(3)
C21C 0.062(4) 0.081(6) 0.083(6) 0.024(5) -0.017(4) -0.011(5)
C22C 0.056(6) 0.076(6) 0.064(5) 0.016(5) 0.002(5) -0.004(5)
O23C 0.056(4) 0.046(3) 0.068(4) 0.003(3) -0.001(3) -0.013(3)
C24C 0.059(5) 0.041(4) 0.069(5) 0.001(4) 0.000(4) -0.015(4)
C25C 0.067(5) 0.048(6) 0.056(6) -0.006(5) 0.014(5) -0.015(5)
O26C 0.066(3) 0.043(3) 0.049(3) 0.002(3) -0.003(3) -0.009(3)
C27C 0.093(5) 0.072(6) 0.057(5) 0.021(5) -0.010(5) -0.011(5)
C28C 0.094(5) 0.065(4) 0.055(6) 0.028(4) -0.041(5) -0.024(5)
C41C 0.091(5) 0.088(6) 0.039(5) 0.022(4) -0.017(4) -0.022(6)
C42C 0.089(4) 0.082(6) 0.030(4) 0.001(4) 0.010(4) -0.023(5)
O43C 0.064(4) 0.099(5) 0.041(3) -0.010(3) 0.004(3) -0.020(4)
C44C 0.072(4) 0.093(7) 0.063(5) -0.030(5) 0.013(5) -0.010(5)
C45C 0.048(6) 0.090(8) 0.079(5) -0.031(5) 0.009(5) -0.005(6)
O46C 0.065(4) 0.063(4) 0.078(4) -0.018(3) -0.013(4) 0.004(4)
C47C 0.070(6) 0.066(6) 0.097(5) 0.001(5) -0.014(4) 0.002(5)
C48C 0.077(4) 0.059(5) 0.086(4) 0.010(4) -0.036(4) -0.008(4)
C61C 0.070(7) 0.061(4) 0.080(5) 0.033(4) -0.006(5) -0.005(5)
C62C 0.092(7) 0.047(5) 0.091(5) 0.016(4) 0.005(5) 0.001(5)
O63C 0.081(3) 0.053(2) 0.080(3) -0.009(2) 0.008(2) -0.019(2)
C64C 0.081(6) 0.051(5) 0.089(5) -0.019(4) 0.016(5) -0.008(5)
C65C 0.080(6) 0.058(4) 0.081(6) -0.021(4) 0.013(4) -0.025(5)
O66C 0.079(4) 0.066(3) 0.057(3) -0.017(3) 0.003(3) -0.016(3)
C67C 0.091(7) 0.079(4) 0.090(7) -0.022(4) -0.021(5) -0.019(5)
C68C 0.096(6) 0.084(4) 0.051(5) -0.001(3) -0.031(4) -0.029(5)
N4C 0.096(3) 0.061(3) 0.063(3) 0.012(3) -0.015(3) -0.014(3)
N1D 0.083(4) 0.155(5) 0.123(5) 0.003(5) -0.009(4) -0.009(4)
C2D 0.087(3) 0.148(5) 0.074(4) -0.013(4) -0.001(4) -0.060(4)
C3D 0.092(4) 0.111(5) 0.082(4) -0.025(4) 0.007(4) -0.050(3)
C4D 0.072(3) 0.112(4) 0.061(3) -0.016(3) 0.006(3) -0.030(3)
C5D 0.083(3) 0.110(4) 0.099(5) 0.000(4) -0.003(4) -0.055(3)
C6D 0.123(5) 0.096(4) 0.140(7) -0.005(5) -0.011(5) -0.022(3)
N1E 0.089(9) 0.091(7) 0.087(9) 0.006(7) -0.015(7) -0.019(7)
C2E 0.098(10) 0.092(7) 0.082(10) 0.002(8) -0.022(7) -0.016(8)
C3E 0.106(11) 0.094(9) 0.110(11) -0.008(8) -0.021(8) -0.035(8)
C4E 0.123(11) 0.096(9) 0.108(11) 0.010(8) -0.002(8) -0.034(8)
C5E 0.111(11) 0.097(8) 0.091(11) 0.004(8) -0.002(8) -0.026(8)
C6E 0.074(9) 0.086(8) 0.082(9) 0.008(7) -0.023(7) -0.017(7)
N1F 0.108(9) 0.143(9) 0.117(10) -0.004(8) -0.031(7) -0.022(8)
C2F 0.145(12) 0.127(10) 0.135(12) -0.005(8) -0.012(9) -0.034(8)
C3F 0.153(12) 0.145(10) 0.157(13) -0.004(9) 0.010(8) -0.038(9)
C4F 0.111(10) 0.132(9) 0.114(11) 0.007(8) -0.017(7) -0.011(8)
C5F 0.131(11) 0.146(10) 0.128(12) -0.017(8) -0.014(8) -0.040(8)
C6F 0.130(11) 0.141(9) 0.143(12) 0.003(9) 0.003(8) -0.034(8)
N1G 0.117(8) 0.103(9) 0.108(10) 0.014(7) -0.031(8) -0.029(7)
C2G 0.099(8) 0.109(9) 0.097(10) 0.014(7) -0.011(7) -0.033(6)
C3G 0.108(8) 0.137(10) 0.141(12) -0.012(8) -0.019(9) -0.021(7)
C4G 0.117(9) 0.141(10) 0.145(12) -0.018(9) -0.021(8) -0.016(7)
C5G 0.119(9) 0.121(10) 0.126(12) 0.002(8) -0.007(8) -0.030(7)
C6G 0.118(8) 0.129(10) 0.112(12) -0.008(8) -0.017(9) -0.030(8)

loop_
_atom_type_symbol
_atom_type_description
_atom_type_scat_dispersion_real
_atom_type_scat_dispersion_imag
_atom_type_scat_source
C C 0.0033 0.0016 'International Tables Vol C Tables 4.2.6.8 and 6.1.1.4'
H H 0.0000 0.0000 'International Tables Vol C Tables 4.2.6.8 and 6.1.1.4'
O O 0.0106 0.0060 'International Tables Vol C Tables 4.2.6.8 and 6.1.1.4'
K K 0.2009 0.2494 'International Tables Vol C Tables 4.2.6.8 and 6.1.1.4'
Sn Sn -0.6537 1.4246 'International Tables Vol C Tables 4.2.6.8 and 6.1.1.4'
N N 0.0061 0.0033 'International Tables Vol C Tables 4.2.6.8 and 6.1.1.4'

loop_
_geom_angle_atom_site_label_1
_geom_angle_atom_site_label_2
_geom_angle_atom_site_label_3
_geom_angle
_geom_angle_site_symmetry_1
_geom_angle_site_symmetry_3
_geom_angle_publ_flag
Sn5 Sn9 Sn8 67.114(11) . . ?
Sn5 Sn9 Sn6 67.456(11) . . ?
Sn8 Sn9 Sn6 100.186(12) . . ?
Sn5 Sn9 Sn7 100.084(12) . . ?
Sn8 Sn9 Sn7 65.483(11) . . ?
Sn6 Sn9 Sn7 62.724(12) . . ?
Sn9 Sn6 Sn3 110.000(13) . . ?
Sn9 Sn6 Sn2 108.858(12) . . ?
Sn3 Sn6 Sn2 60.416(11) . . ?
Sn9 Sn6 Sn7 58.799(11) . . ?
Sn3 Sn6 Sn7 59.542(11) . . ?
Sn2 Sn6 Sn7 104.720(13) . . ?
Sn9 Sn6 Sn5 55.732(10) . . ?
Sn3 Sn6 Sn5 96.109(11) . . ?
Sn2 Sn6 Sn5 56.167(10) . . ?
Sn7 Sn6 Sn5 90.595(11) . . ?
Sn4 Sn7 Sn9 110.469(12) . . ?
Sn4 Sn7 Sn3 60.197(12) . . ?
Sn9 Sn7 Sn3 109.040(13) . . ?
Sn4 Sn7 Sn6 105.072(13) . . ?
Sn9 Sn7 Sn6 58.478(11) . . ?
Sn3 Sn7 Sn6 58.740(11) . . ?
Sn4 Sn7 Sn8 57.350(10) . . ?
Sn9 Sn7 Sn8 56.899(10) . . ?
Sn3 Sn7 Sn8 96.921(11) . . ?
Sn6 Sn7 Sn8 92.211(11) . . ?
Sn9 Sn8 Sn4 111.151(13) . . ?
Sn9 Sn8 Sn1 105.115(12) . . ?
Sn4 Sn8 Sn1 57.750(11) . . ?
Sn9 Sn8 Sn7 57.619(10) . . ?
Sn4 Sn8 Sn7 57.363(10) . . ?
Sn1 Sn8 Sn7 91.767(11) . . ?
Sn9 Sn8 Sn5 56.101(11) . . ?
Sn4 Sn8 Sn5 103.288(12) . . ?
Sn1 Sn8 Sn5 57.386(10) . . ?
Sn7 Sn8 Sn5 89.008(11) . . ?
Sn9 Sn5 Sn2 110.948(13) . . ?
Sn9 Sn5 Sn1 106.248(13) . . ?
Sn2 Sn5 Sn1 57.730(11) . . ?
Sn9 Sn5 Sn8 56.784(10) . . ?
Sn2 Sn5 Sn8 103.566(12) . . ?
Sn1 Sn5 Sn8 58.028(10) . . ?
Sn9 Sn5 Sn6 56.812(10) . . ?
Sn2 Sn5 Sn6 57.303(10) . . ?
Sn1 Sn5 Sn6 91.369(11) . . ?
Sn8 Sn5 Sn6 88.186(11) . . ?
Sn1 Sn2 Sn5 62.305(11) . . ?
Sn1 Sn2 Sn6 99.867(12) . . ?
Sn5 Sn2 Sn6 66.530(11) . . ?
Sn1 Sn2 Sn3 76.553(12) . . ?
Sn5 Sn2 Sn3 102.583(12) . . ?
Sn6 Sn2 Sn3 59.773(11) . . ?
Sn6 Sn3 Sn4 106.442(12) . . ?
Sn6 Sn3 Sn2 59.811(11) . . ?
Sn4 Sn3 Sn2 100.292(12) . . ?
Sn6 Sn3 Sn7 61.718(11) . . ?
Sn4 Sn3 Sn7 58.999(11) . . ?
Sn2 Sn3 Sn7 105.896(12) . . ?
Sn1 Sn4 Sn8 62.529(10) . . ?
Sn1 Sn4 Sn7 99.656(13) . . ?
Sn8 Sn4 Sn7 65.287(10) . . ?
Sn1 Sn4 Sn3 76.521(12) . . ?
Sn8 Sn4 Sn3 102.586(13) . . ?
Sn7 Sn4 Sn3 60.804(11) . . ?
Sn2 Sn1 Sn4 105.766(13) . . ?
Sn2 Sn1 Sn10 119.444(14) . . ?
Sn4 Sn1 Sn10 128.661(14) . . ?
Sn2 Sn1 Sn5 59.966(11) . . ?
Sn4 Sn1 Sn5 110.500(13) . . ?
Sn10 Sn1 Sn5 76.138(11) . . ?
Sn2 Sn1 Sn8 110.433(12) . . ?
Sn4 Sn1 Sn8 59.722(10) . . ?
Sn10 Sn1 Sn8 81.598(11) . . ?
Sn5 Sn1 Sn8 64.586(11) . . ?
C31 Sn10 C11 100.31(16) . . ?
C31 Sn10 C21 102.69(16) . . ?
C11 Sn10 C21 102.96(15) . . ?
C31 Sn10 Sn1 136.87(12) . . ?
C11 Sn10 Sn1 107.84(10) . . ?
C21 Sn10 Sn1 102.02(10) . . ?
C12 C11 C16 109.6(3) . . ?
C12 C11 Sn10 113.2(3) . . ?
C16 C11 Sn10 111.0(3) . . ?
C11 C12 C13 113.3(4) . . ?
C14 C13 C12 111.7(4) . . ?
C15 C14 C13 110.4(4) . . ?
C14 C15 C16 111.0(4) . . ?
C15 C16 C11 113.1(4) . . ?
C26 C21 C22 109.7(4) . . ?
C26 C21 Sn10 112.0(3) . . ?
C22 C21 Sn10 111.0(3) . . ?
C21 C22 C23 112.7(4) . . ?
C24 C23 C22 111.3(5) . . ?
C23 C24 C25 111.0(4) . . ?
C24 C25 C26 110.5(4) . . ?
C21 C26 C25 113.4(4) . . ?
C32 C31 C36 113.9(5) . . ?
C32 C31 Sn10 119.2(4) . . ?
C36 C31 Sn10 112.6(4) . . ?
C31 C32 C33 114.3(6) . . ?
C34 C33 C32 110.8(7) . . ?
C35 C34 C33 106.6(6) . . ?
C34 C35 C36 112.0(6) . . ?
C31 C36 C35 114.0(5) . . ?
O16A K1 O33A 138.18(10) . . ?
O16A K1 O26A 95.57(11) . . ?
O33A K1 O26A 121.13(12) . . ?
O16A K1 O23A 115.57(11) . . ?
O33A K1 O23A 100.79(10) . . ?
O26A K1 O23A 60.26(10) . . ?
O16A K1 O13A 59.85(8) . . ?
O33A K1 O13A 98.46(9) . . ?
O26A K1 O13A 135.54(12) . . ?
O23A K1 O13A 95.43(10) . . ?
O16A K1 O36A 98.13(10) . . ?
O33A K1 O36A 59.37(10) . . ?
O26A K1 O36A 99.40(12) . . ?
O23A K1 O36A 141.07(10) . . ?
O13A K1 O36A 119.12(10) . . ?
O16A K1 N1A 119.60(10) . . ?
O33A K1 N1A 60.67(10) . . ?
O26A K1 N1A 120.17(10) . . ?
O23A K1 N1A 61.12(10) . . ?
O13A K1 N1A 60.68(9) . . ?
O36A K1 N1A 119.02(11) . . ?
O16A K1 N2A 60.85(10) . . ?
O33A K1 N2A 118.22(12) . . ?
O26A K1 N2A 60.59(11) . . ?
O23A K1 N2A 119.80(11) . . ?
O13A K1 N2A 119.54(10) . . ?
O36A K1 N2A 59.82(12) . . ?
N1A K1 N2A 178.83(12) . . ?
C11A N1A C21A 110.1(4) . . ?
C11A N1A C31A 110.3(4) . . ?
C21A N1A C31A 109.9(4) . . ?
C11A N1A K1 108.7(2) . . ?
C21A N1A K1 109.1(3) . . ?
C31A N1A K1 108.9(2) . . ?
N1A C11A C12A 114.2(4) . . ?
O13A C12A C11A 109.6(4) . . ?
C12A O13A C14A 110.8(3) . . ?
C12A O13A K1 117.0(2) . . ?
C14A O13A K1 111.6(2) . . ?
O13A C14A C15A 109.4(4) . . ?
O16A C15A C14A 110.1(4) . . ?
C15A O16A C17A 111.2(4) . . ?
C15A O16A K1 117.9(2) . . ?
C17A O16A K1 117.4(3) . . ?
O16A C17A C18A 109.1(4) . . ?
N2A C18A C17A 113.6(4) . . ?
N1A C21A C22A 114.8(4) . . ?
O23A C22A C21A 110.1(4) . . ?
C24A O23A C22A 111.1(3) . . ?
C24A O23A K1 114.8(3) . . ?
C22A O23A K1 115.4(3) . . ?
O23A C24A C25A 110.0(4) . . ?
O26A C25A C24A 109.4(5) . . ?
C25A O26A C27A 110.8(4) . . ?
C25A O26A K1 114.6(3) . . ?
C27A O26A K1 118.0(3) . . ?
O26A C27A C28A 109.3(5) . . ?
N2A C28A C27A 113.8(5) . . ?
N1A C31A C32A 114.5(4) . . ?
O33A C32A C31A 109.6(4) . . ?
C34A O33A C32A 111.3(4) . . ?
C34A O33A K1 117.2(3) . . ?
C32A O33A K1 118.7(3) . . ?
O33A C34A C35A 110.1(5) . . ?
O36A C35A C34A 110.2(4) . . ?
C37A O36A C35A 110.0(4) . . ?
C37A O36A K1 116.3(3) . . ?
C35A O36A K1 113.3(3) . . ?
O36A C37A C38A 109.1(4) . . ?
N2A C38A C37A 114.1(4) . . ?
C38A N2A C18A 109.8(4) . . ?
C38A N2A C28A 109.7(4) . . ?
C18A N2A C28A 109.6(5) . . ?
C38A N2A K1 110.5(3) . . ?
C18A N2A K1 108.7(3) . . ?
C28A N2A K1 108.5(3) . . ?
O23B K2 O26B 62.5(2) . . ?
O23B K2 O36B 147.2(3) . . ?
O26B K2 O36B 96.1(3) . . ?
O23B K2 O56B 114.1(3) . . ?
O26B K2 O56B 115.0(3) . . ?
O36B K2 O56B 97.16(19) . . ?
O23B K2 O16B 66.9(2) . . ?
O26B K2 O16B 15.0(2) . . ?
O36B K2 O16B 99.08(19) . . ?
O56B K2 O16B 99.96(19) . . ?
O23B K2 O63B 104.2(3) . . ?
O26B K2 O63B 144.5(3) . . ?
O36B K2 O63B 107.0(3) . . ?
O56B K2 O63B 37.0(2) . . ?
O16B K2 O63B 130.9(2) . . ?
O23B K2 O33B 99.9(3) . . ?
O26B K2 O33B 106.4(3) . . ?
O36B K2 O33B 60.47(17) . . ?
O56B K2 O33B 135.0(2) . . ?
O16B K2 O33B 120.74(19) . . ?
O63B K2 O33B 108.3(2) . . ?
O23B K2 O43B 99.8(3) . . ?
O26B K2 O43B 118.3(3) . . ?
O36B K2 O43B 67.3(3) . . ?
O56B K2 O43B 125.5(3) . . ?
O16B K2 O43B 133.1(3) . . ?
O63B K2 O43B 95.6(3) . . ?
O33B K2 O43B 13.4(3) . . ?
O23B K2 O13B 10.6(2) . . ?
O26B K2 O13B 53.2(2) . . ?
O36B K2 O13B 137.44(19) . . ?
O56B K2 O13B 121.24(19) . . ?
O16B K2 O13B 59.49(15) . . ?
O63B K2 O13B 114.7(2) . . ?
O33B K2 O13B 97.20(18) . . ?
O43B K2 O13B 99.5(3) . . ?
O23B K2 O53B 88.2(3) . . ?
O26B K2 O53B 145.2(3) . . ?
O36B K2 O53B 118.2(2) . . ?
O56B K2 O53B 58.28(19) . . ?
O16B K2 O53B 137.6(2) . . ?
O63B K2 O53B 22.5(2) . . ?
O33B K2 O53B 96.2(2) . . ?
O43B K2 O53B 82.8(3) . . ?
O13B K2 O53B 98.7(2) . . ?
O23B K2 O46B 140.3(4) . . ?
O26B K2 O46B 96.2(3) . . ?
O36B K2 O46B 9.0(3) . . ?
O56B K2 O46B 105.1(3) . . ?
O16B K2 O46B 101.5(3) . . ?
O63B K2 O46B 110.8(3) . . ?
O33B K2 O46B 51.8(3) . . ?
O43B K2 O46B 59.3(3) . . ?
O13B K2 O46B 131.5(3) . . ?
O53B K2 O46B 118.6(3) . . ?
O23B K2 N3B 63.3(2) . . ?
O26B K2 N3B 124.8(3) . . ?
O36B K2 N3B 125.6(3) . . ?
O56B K2 N3B 95.8(3) . . ?
O16B K2 N3B 130.1(2) . . ?
O63B K2 N3B 60.8(3) . . ?
O33B K2 N3B 73.4(3) . . ?
O43B K2 N3B 62.3(3) . . ?
O13B K2 N3B 71.8(2) . . ?
O53B K2 N3B 38.3(3) . . ?
O46B K2 N3B 119.5(3) . . ?
C11B N1B C31B 109.3(7) . . ?
C11B N1B C51B 112.8(7) . . ?
C31B N1B C51B 108.2(7) . . ?
C11B N1B K2 109.4(5) . . ?
C31B N1B K2 108.0(5) . . ?
C51B N1B K2 109.0(5) . . ?
N1B C11B C12B 115.1(8) . . ?
O13B C12B C11B 108.8(7) . . ?
C12B O13B C14B 111.3(6) . . ?
C12B O13B K2 115.8(5) . . ?
C14B O13B K2 112.3(4) . . ?
O13B C14B C15B 110.1(7) . . ?
O16B C15B C14B 108.5(7) . . ?
C15B O16B C17B 110.1(6) . . ?
C15B O16B K2 116.2(5) . . ?
C17B O16B K2 116.8(5) . . ?
O16B C17B C18B 107.7(7) . . ?
N2B C18B C17B 113.6(8) . . ?
C32B C31B N1B 116.4(8) . . ?
C31B C32B O33B 109.1(7) . . ?
C34B O33B C32B 109.3(7) . . ?
C34B O33B K2 113.2(5) . . ?
C32B O33B K2 115.8(5) . . ?
O33B C34B C35B 110.6(8) . . ?
O36B C35B C34B 109.5(7) . . ?
C37B O36B C35B 112.2(7) . . ?
C37B O36B K2 115.3(6) . . ?
C35B O36B K2 116.6(5) . . ?
O36B C37B C38B 109.0(8) . . ?
N2B C38B C37B 113.1(8) . . ?
C52B C51B N1B 115.1(8) . . ?
O53B C52B C51B 108.4(9) . . ?
C54B O53B C52B 112.3(8) . . ?
C54B O53B K2 118.3(6) . . ?
C52B O53B K2 116.9(6) . . ?
O53B C54B C55B 112.1(10) . . ?
O56B C55B C54B 110.8(10) . . ?
C57B O56B C55B 109.9(7) . . ?
C57B O56B K2 116.2(5) . . ?
C55B O56B K2 116.5(6) . . ?
O56B C57B C58B 110.2(7) . . ?
N2B C58B C57B 110.6(7) . . ?
C58B N2B C18B 108.6(7) . . ?
C58B N2B C38B 113.1(7) . . ?
C18B N2B C38B 108.7(7) . . ?
C58B N2B K2 108.7(5) . . ?
C18B N2B K2 109.2(5) . . ?
C38B N2B K2 108.5(5) . . ?
C61B N3B C21B 113.5(10) . . ?
C61B N3B C41B 109.7(10) . . ?
C21B N3B C41B 111.6(10) . . ?
C61B N3B K2 111.1(7) . . ?
C21B N3B K2 105.1(7) . . ?
C41B N3B K2 105.4(9) . . ?
N3B C21B C22B 115.9(11) . . ?
O23B C22B C21B 110.5(11) . . ?
C22B O23B C24B 113.1(9) . . ?
C22B O23B K2 119.0(8) . . ?
C24B O23B K2 112.2(6) . . ?
O23B C24B C25B 107.2(9) . . ?
O26B C25B C24B 111.4(9) . . ?
C25B O26B C27B 110.9(8) . . ?
C25B O26B K2 111.8(6) . . ?
C27B O26B K2 119.4(9) . . ?
O26B C27B C28B 108.9(10) . . ?
N4B C28B C27B 111.9(10) . . ?
C42B C41B N3B 113.0(12) . . ?
C41B C42B O43B 107.2(11) . . ?
C44B O43B C42B 109.3(10) . . ?
C44B O43B K2 114.3(11) . . ?
C42B O43B K2 113.0(9) . . ?
O43B C44B C45B 107.3(12) . . ?
O46B C45B C44B 108.8(12) . . ?
C47B O46B C45B 115.8(10) . . ?
C47B O46B K2 115.6(9) . . ?
C45B O46B K2 112.5(10) . . ?
O46B C47B C48B 112.5(12) . . ?
N4B C48B C47B 115.6(12) . . ?
N3B C61B C62B 118.6(11) . . ?
O63B C62B C61B 112.2(11) . . ?
C64B O63B C62B 112.2(8) . . ?
C64B O63B K2 120.5(8) . . ?
C62B O63B K2 120.5(7) . . ?
O63B C64B C65B 109.6(12) . . ?
O66B C65B C64B 108.6(12) . . ?
C67B O66B C65B 107.1(9) . . ?
C67B O66B K2 119.5(8) . . ?
C65B O66B K2 110.8(8) . . ?
O66B C67B C68B 107.4(11) . . ?
N4B C68B C67B 111.6(11) . . ?
C48B N4B C68B 117.8(10) . . ?
C48B N4B C28B 109.6(10) . . ?
C68B N4B C28B 105.9(9) . . ?
C48B N4B K2 108.1(8) . . ?
C68B N4B K2 106.7(8) . . ?
C28B N4B K2 108.4(6) . . ?
O23C K3 O33C 126.3(3) . . ?
O23C K3 O26C 63.14(16) . . ?
O33C K3 O26C 122.0(3) . . ?
O23C K3 O56C 112.1(3) . . ?
O33C K3 O56C 121.3(4) . . ?
O26C K3 O56C 87.7(2) . . ?
O23C K3 O36C 116.5(2) . . ?
O33C K3 O36C 61.3(3) . . ?
O26C K3 O36C 65.1(2) . . ?
O56C K3 O36C 99.7(3) . . ?
O23C K3 O53C 101.2(4) . . ?
O33C K3 O53C 98.5(4) . . ?
O26C K3 O53C 138.6(4) . . ?
O56C K3 O53C 61.8(3) . . ?
O36C K3 O53C 142.2(4) . . ?
O23C K3 O43C 101.40(19) . . ?
O33C K3 O43C 25.9(3) . . ?
O26C K3 O43C 121.0(2) . . ?
O56C K3 O43C 143.7(3) . . ?
O36C K3 O43C 76.4(2) . . ?
O53C K3 O43C 99.0(4) . . ?
O23C K3 O16C 26.3(2) . . ?
O33C K3 O16C 136.2(3) . . ?
O26C K3 O16C 37.5(2) . . ?
O56C K3 O16C 99.2(3) . . ?
O36C K3 O16C 98.3(3) . . ?
O53C K3 O16C 116.3(4) . . ?
O43C K3 O16C 117.2(3) . . ?
O23C K3 O63C 101.5(3) . . ?
O33C K3 O63C 96.3(4) . . ?
O26C K3 O63C 141.1(3) . . ?
O56C K3 O63C 64.3(3) . . ?
O36C K3 O63C 142.0(3) . . ?
O53C K3 O63C 2.7(5) . . ?
O43C K3 O63C 96.4(3) . . ?
O16C K3 O63C 117.6(4) . . ?
O23C K3 O46C 141.7(2) . . ?
O33C K3 O46C 35.2(3) . . ?
O26C K3 O46C 97.59(18) . . ?
O56C K3 O46C 98.9(3) . . ?
O36C K3 O46C 32.7(2) . . ?
O53C K3 O46C 113.4(4) . . ?
O43C K3 O46C 58.50(17) . . ?
O16C K3 O46C 130.0(3) . . ?
O63C K3 O46C 112.3(3) . . ?
O23C K3 N3C 63.80(17) . . ?
O33C K3 N3C 82.8(3) . . ?
O26C K3 N3C 125.90(18) . . ?
O56C K3 N3C 121.8(3) . . ?
O36C K3 N3C 135.7(2) . . ?
O53C K3 N3C 62.7(3) . . ?
O43C K3 N3C 61.41(18) . . ?
O16C K3 N3C 90.1(3) . . ?
O63C K3 N3C 60.7(2) . . ?
O46C K3 N3C 117.99(19) . . ?
O23C K3 N1C 87.1(2) . . ?
O33C K3 N1C 61.3(3) . . ?
O26C K3 N1C 145.7(2) . . ?
O56C K3 N1C 121.2(3) . . ?
O36C K3 N1C 120.9(3) . . ?
O53C K3 N1C 60.0(4) . . ?
O43C K3 N1C 45.1(2) . . ?
O16C K3 N1C 113.2(3) . . ?
O63C K3 N1C 57.4(3) . . ?
O46C K3 N1C 95.9(2) . . ?
N3C K3 N1C 24.3(2) . . ?
C31C N1C C51C 110.8(14) . . ?
C31C N1C C11C 115.1(14) . . ?
C51C N1C C11C 105.9(15) . . ?
C31C N1C K3 106.7(8) . . ?
C51C N1C K3 109.9(11) . . ?
C11C N1C K3 108.4(12) . . ?
C12C C11C N1C 123(2) . . ?
C11C C12C O13C 111.3(16) . . ?
C12C O13C C14C 115.9(12) . . ?
C12C O13C K3 119.7(8) . . ?
C14C O13C K3 114.4(9) . . ?
C15C C14C O13C 121.1(14) . . ?
C14C C15C O16C 119.3(12) . . ?
C17C O16C C15C 117.0(12) . . ?
C17C O16C K3 119.6(9) . . ?
C15C O16C K3 121.6(8) . . ?
C18C C17C O16C 114.9(14) . . ?
C17C C18C N2C 115.3(13) . . ?
N1C C31C C32C 117.8(12) . . ?
O33C C32C C31C 111.0(11) . . ?
C34C O33C C32C 111.8(13) . . ?
C34C O33C K3 122.0(13) . . ?
C32C O33C K3 121.6(8) . . ?
O33C C34C C35C 111.4(18) . . ?
O36C C35C C34C 121.0(18) . . ?
C35C O36C C37C 122.8(12) . . ?
C35C O36C K3 114.6(9) . . ?
C37C O36C K3 115.1(8) . . ?
O36C C37C C38C 115.3(12) . . ?
N2C C38C C37C 123.3(17) . . ?
N1C C51C C52C 112.9(17) . . ?
O53C C52C C51C 112.9(13) . . ?
C52C O53C C54C 115.3(13) . . ?
C52C O53C K3 121.8(10) . . ?
C54C O53C K3 111.0(10) . . ?
C55C C54C O53C 110.4(13) . . ?
C54C C55C O56C 111.1(12) . . ?
C57C O56C C55C 112.0(11) . . ?
C57C O56C K3 120.1(9) . . ?
C55C O56C K3 115.8(8) . . ?
O56C C57C C58C 111.3(12) . . ?
N2C C58C C57C 116.8(12) . . ?
C38C N2C C58C 109.4(13) . . ?
C38C N2C C18C 114.9(15) . . ?
C58C N2C C18C 106.3(12) . . ?
C38C N2C K3 108.5(10) . . ?
C58C N2C K3 108.3(8) . . ?
C18C N2C K3 109.3(8) . . ?
C21C N3C C61C 111.2(8) . . ?
C21C N3C C41C 111.1(8) . . ?
C61C N3C C41C 108.4(9) . . ?
C21C N3C K3 105.4(5) . . ?
C61C N3C K3 111.1(6) . . ?
C41C N3C K3 109.5(6) . . ?
N3C C21C C22C 116.8(8) . . ?
O23C C22C C21C 111.5(9) . . ?
C22C O23C C24C 111.9(6) . . ?
C22C O23C K3 118.5(6) . . ?
C24C O23C K3 114.7(5) . . ?
O23C C24C C25C 110.2(7) . . ?
O26C C25C C24C 111.3(8) . . ?
C27C O26C C25C 113.4(6) . . ?
C27C O26C K3 122.8(5) . . ?
C25C O26C K3 112.3(5) . . ?
O26C C27C C28C 110.0(8) . . ?
N4C C28C C27C 111.7(8) . . ?
C42C C41C N3C 114.8(9) . . ?
C41C C42C O43C 109.3(9) . . ?
C44C O43C C42C 109.7(7) . . ?
C44C O43C K3 119.3(5) . . ?
C42C O43C K3 116.0(5) . . ?
O43C C44C C45C 106.0(11) . . ?
O46C C45C C44C 108.0(9) . . ?
C47C O46C C45C 111.5(7) . . ?
C47C O46C K3 117.1(6) . . ?
C45C O46C K3 110.3(9) . . ?
O46C C47C C48C 109.6(8) . . ?
N4C C48C C47C 114.0(8) . . ?
N3C C61C C62C 115.2(9) . . ?
O63C C62C C61C 109.0(9) . . ?
C64C O63C C62C 108.8(9) . . ?
C64C O63C K3 115.4(7) . . ?
C62C O63C K3 114.0(6) . . ?
O63C C64C C65C 108.3(9) . . ?
O66C C65C C64C 110.0(8) . . ?
C67C O66C C65C 114.3(7) . . ?
C67C O66C K3 118.0(6) . . ?
C65C O66C K3 115.3(6) . . ?
O66C C67C C68C 109.2(8) . . ?
N4C C68C C67C 112.5(8) . . ?
C68C N4C C48C 114.9(7) . . ?
C68C N4C C28C 111.9(7) . . ?
C48C N4C C28C 107.6(7) . . ?
C68C N4C K3 107.0(5) . . ?
C48C N4C K3 108.9(5) . . ?
C28C N4C K3 106.1(5) . . ?
C2D N1D C6D 115.9(7) . . ?
C3D C2D N1D 126.8(8) . . ?
C2D C3D C4D 118.1(8) . . ?
C3D C4D C5D 124.5(8) . . ?
C4D C5D C6D 119.7(7) . . ?
C5D C6D N1D 114.9(8) . . ?
C2E N1E C6E 120.0 . . ?
C3E C2E N1E 120.0 . . ?
C2E C3E C4E 120.0 . . ?
C3E C4E C5E 120.0 . . ?
C4E C5E C6E 120.0 . . ?
C5E C6E N1E 120.0 . . ?
C2F N1F C6F 120.0 . . ?
N1F C2F C3F 120.0 . . ?
C4F C3F C2F 120.0 . . ?
C3F C4F C5F 120.0 . . ?
C6F C5F C4F 120.0 . . ?
C5F C6F N1F 120.0 . . ?
C2G N1G C6G 120.0 . . ?
C3G C2G N1G 120.0 . . ?
C2G C3G C4G 120.0 . . ?
C5G C4G C3G 120.0 . . ?
C6G C5G C4G 120.0 . . ?
C5G C6G N1G 120.0 . . ?

loop_
_geom_bond_atom_site_label_1
_geom_bond_atom_site_label_2
_geom_bond_distance
_geom_bond_site_symmetry_2
_geom_bond_publ_flag
Sn9 Sn5 2.9172(5) . ?
Sn9 Sn8 2.9404(4) . ?
Sn9 Sn6 2.9541(4) . ?
Sn9 Sn7 2.9643(5) . ?
Sn6 Sn3 2.9899(5) . ?
Sn6 Sn2 2.9911(5) . ?
Sn6 Sn7 3.0802(5) . ?
Sn6 Sn5 3.2602(4) . ?
Sn7 Sn4 2.9604(5) . ?
Sn7 Sn3 3.0150(5) . ?
Sn7 Sn8 3.1936(4) . ?
Sn8 Sn4 2.9600(4) . ?
Sn8 Sn1 3.0411(4) . ?
Sn8 Sn5 3.2380(4) . ?
Sn5 Sn2 2.9524(5) . ?
Sn5 Sn1 3.0196(5) . ?
Sn2 Sn1 2.8836(4) . ?
Sn2 Sn3 3.0093(5) . ?
Sn3 Sn4 2.9970(5) . ?
Sn4 Sn1 2.8988(5) . ?
Sn1 Sn10 2.9112(4) . ?
Sn10 C31 2.219(4) . ?
Sn10 C11 2.219(4) . ?
Sn10 C21 2.222(4) . ?
C11 C12 1.514(6) . ?
C11 C16 1.525(6) . ?
C12 C13 1.525(7) . ?
C13 C14 1.515(7) . ?
C14 C15 1.513(7) . ?
C15 C16 1.519(7) . ?
C21 C26 1.523(6) . ?
C21 C22 1.526(6) . ?
C22 C23 1.540(7) . ?
C23 C24 1.494(8) . ?
C24 C25 1.510(7) . ?
C25 C26 1.534(6) . ?
C31 C32 1.441(8) . ?
C31 C36 1.455(7) . ?
C32 C33 1.530(9) . ?
C33 C34 1.517(10) . ?
C34 C35 1.464(9) . ?
C35 C36 1.546(8) . ?
K1 O16A 2.791(3) . ?
K1 O33A 2.815(3) . ?
K1 O26A 2.818(3) . ?
K1 O23A 2.831(3) . ?
K1 O13A 2.855(3) . ?
K1 O36A 2.882(3) . ?
K1 N1A 2.984(3) . ?
K1 N2A 2.994(4) . ?
N1A C11A 1.468(5) . ?
N1A C21A 1.470(6) . ?
N1A C31A 1.474(6) . ?
C11A C12A 1.502(6) . ?
C12A O13A 1.418(5) . ?
O13A C14A 1.434(5) . ?
C14A C15A 1.476(6) . ?
C15A O16A 1.415(5) . ?
O16A C17A 1.422(5) . ?
C17A C18A 1.500(7) . ?
C18A N2A 1.478(7) . ?
C21A C22A 1.478(6) . ?
C22A O23A 1.441(5) . ?
O23A C24A 1.405(6) . ?
C24A C25A 1.502(7) . ?
C25A O26A 1.425(7) . ?
O26A C27A 1.428(6) . ?
C27A C28A 1.487(8) . ?
C28A N2A 1.482(6) . ?
C31A C32A 1.490(7) . ?
C32A O33A 1.431(6) . ?
O33A C34A 1.411(6) . ?
C34A C35A 1.481(8) . ?
C35A O36A 1.420(6) . ?
O36A C37A 1.413(6) . ?
C37A C38A 1.501(8) . ?
C38A N2A 1.463(7) . ?
K2 O23B 2.696(9) . ?
K2 O26B 2.767(9) . ?
K2 O36B 2.779(6) . ?
K2 O56B 2.789(6) . ?
K2 O16B 2.823(5) . ?
K2 O63B 2.826(8) . ?
K2 O33B 2.827(5) . ?
K2 O43B 2.832(9) . ?
K2 O13B 2.862(5) . ?
K2 O53B 2.863(6) . ?
K2 O46B 2.902(9) . ?
K2 N3B 2.918(9) . ?
N1B C11B 1.447(8) . ?
N1B C31B 1.459(9) . ?
N1B C51B 1.483(8) . ?
C11B C12B 1.511(9) . ?
C12B O13B 1.409(7) . ?
O13B C14B 1.431(7) . ?
C14B C15B 1.470(9) . ?
C15B O16B 1.403(8) . ?
O16B C17B 1.409(8) . ?
C17B C18B 1.496(9) . ?
C18B N2B 1.481(9) . ?
C31B C32B 1.451(9) . ?
C32B O33B 1.463(8) . ?
O33B C34B 1.387(8) . ?
C34B C35B 1.504(10) . ?
C35B O36B 1.426(8) . ?
O36B C37B 1.407(9) . ?
C37B C38B 1.498(10) . ?
C38B N2B 1.483(8) . ?
C51B C52B 1.478(10) . ?
C52B O53B 1.437(9) . ?
O53B C54B 1.356(9) . ?
C54B C55B 1.462(11) . ?
C55B O56B 1.416(9) . ?
O56B C57B 1.389(8) . ?
C57B C58B 1.517(10) . ?
C58B N2B 1.464(9) . ?
N3B C61B 1.458(10) . ?
N3B C21B 1.460(9) . ?
N3B C41B 1.464(10) . ?
C21B C22B 1.498(11) . ?
C22B O23B 1.411(9) . ?
O23B C24B 1.439(9) . ?
C24B C25B 1.469(10) . ?
C25B O26B 1.402(9) . ?
O26B C27B 1.424(9) . ?
C27B C28B 1.508(10) . ?
C28B N4B 1.490(10) . ?
C41B C42B 1.461(11) . ?
C42B O43B 1.463(10) . ?
O43B C44B 1.387(10) . ?
C44B C45B 1.517(11) . ?
C45B O46B 1.419(10) . ?
O46B C47B 1.397(10) . ?
C47B C48B 1.491(11) . ?
C48B N4B 1.466(10) . ?
C61B C62B 1.467(11) . ?
C62B O63B 1.413(10) . ?
O63B C64B 1.380(10) . ?
C64B C65B 1.482(12) . ?
C65B O66B 1.429(10) . ?
O66B C67B 1.403(10) . ?
C67B C68B 1.508(11) . ?
C68B N4B 1.471(10) . ?
K3 O23C 2.639(6) . ?
K3 O33C 2.704(8) . ?
K3 O26C 2.732(5) . ?
K3 O56C 2.738(11) . ?
K3 O36C 2.779(8) . ?
K3 O53C 2.786(12) . ?
K3 O43C 2.824(6) . ?
K3 O16C 2.864(8) . ?
K3 O63C 2.912(9) . ?
K3 O46C 2.912(6) . ?
K3 N3C 2.926(6) . ?
K3 N1C 2.937(9) . ?
N1C C31C 1.410(17) . ?
N1C C51C 1.43(2) . ?
N1C C11C 1.53(2) . ?
C11C C12C 1.31(3) . ?
C12C O13C 1.357(16) . ?
O13C C14C 1.391(18) . ?
C14C C15C 1.30(2) . ?
C15C O16C 1.384(17) . ?
O16C C17C 1.382(18) . ?
C17C C18C 1.38(2) . ?
C18C N2C 1.512(19) . ?
C31C C32C 1.461(19) . ?
C32C O33C 1.430(15) . ?
O33C C34C 1.38(2) . ?
C34C C35C 1.49(3) . ?
C35C O36C 1.342(19) . ?
O36C C37C 1.463(17) . ?
C37C C38C 1.47(2) . ?
C38C N2C 1.34(2) . ?
C51C C52C 1.54(2) . ?
C52C O53C 1.325(19) . ?
O53C C54C 1.46(2) . ?
C54C C55C 1.42(2) . ?
C55C O56C 1.464(16) . ?
O56C C57C 1.386(17) . ?
C57C C58C 1.51(2) . ?
C58C N2C 1.451(18) . ?
N3C C21C 1.455(8) . ?
N3C C61C 1.476(10) . ?
N3C C41C 1.480(10) . ?
C21C C22C 1.481(9) . ?
C22C O23C 1.409(9) . ?
O23C C24C 1.427(7) . ?
C24C C25C 1.457(9) . ?
C25C O26C 1.407(8) . ?
O26C C27C 1.401(8) . ?
C27C C28C 1.519(10) . ?
C28C N4C 1.495(9) . ?
C41C C42C 1.453(10) . ?
C42C O43C 1.468(8) . ?
O43C C44C 1.399(9) . ?
C44C C45C 1.520(11) . ?
C45C O46C 1.429(10) . ?
O46C C47C 1.417(9) . ?
C47C C48C 1.493(10) . ?
C48C N4C 1.478(9) . ?
C61C C62C 1.478(11) . ?
C62C O63C 1.437(10) . ?
O63C C64C 1.396(10) . ?
C64C C65C 1.480(11) . ?
C65C O66C 1.400(9) . ?
O66C C67C 1.379(9) . ?
C67C C68C 1.518(10) . ?
C68C N4C 1.461(9) . ?
N1D C2D 1.356(11) . ?
N1D C6D 1.462(12) . ?
C2D C3D 1.246(11) . ?
C3D C4D 1.298(9) . ?
C4D C5D 1.336(10) . ?
C5D C6D 1.388(12) . ?
N1E C2E 1.3900 . ?
N1E C6E 1.3900 . ?
C2E C3E 1.3900 . ?
C3E C4E 1.3900 . ?
C4E C5E 1.3900 . ?
C5E C6E 1.3900 . ?
N1F C2F 1.3900 . ?
N1F C6F 1.3900 . ?
C2F C3F 1.3900 . ?
C3F C4F 1.3900 . ?
C4F C5F 1.3900 . ?
C5F C6F 1.3900 . ?
N1G C2G 1.3900 . ?
N1G C6G 1.3900 . ?
C2G C3G 1.3900 . ?
C3G C4G 1.3900 . ?
C4G C5G 1.3900 . ?
C5G C6G 1.3900 . ?
